data_4336072
loop_
_publ_author_name
'Yuji Mikata'
'Anna Ugai'
'Risa Ohnishi'
'Hideo Konno'

_publ_contact_author_email mikata@cc.nara-wu.ac.jp
_publ_contact_author_name 'Yuji Mikata'
_publ_section_title
;
 Quantitative Fluorescent Detection of Pyrophosphate with
 Quinoline-Ligated Dinuclear Zinc Complexes
;
_journal_name_full 'Inorganic Chemistry'
_journal_page_first 10223
_journal_page_last 10225
_journal_paper_doi 10.1021/ic401605m
_journal_volume 52
_journal_year 2013
_chemical_formula_moiety 'C59 H66.50 Cl N6 O18.75 P2 Zn2'
_chemical_formula_sum 'C59 H66.5 Cl N6 O18.75 P2 Zn2'
_chemical_formula_weight 1387.86
_space_group_IT_number 15
_symmetry_cell_setting monoclinic
_symmetry_Int_Tables_number 15
_symmetry_space_group_name_Hall '-C 2yc'
_symmetry_space_group_name_H-M 'C 1 2/c 1'
_atom_sites_solution_hydrogens geom
_atom_sites_solution_primary direct
_atom_sites_solution_secondary difmap
_cell_angle_alpha 90.0000
_cell_angle_beta 101.224(3)
_cell_angle_gamma 90.0000
_cell_formula_units_Z 8
_cell_length_a 22.665(7)
_cell_length_b 20.530(6)
_cell_length_c 26.917(9)
_cell_measurement_reflns_used 11218
_cell_measurement_temperature 153
_cell_measurement_theta_max 27.50
_cell_measurement_theta_min 3.04
_cell_volume 12285(7)
_computing_cell_refinement CrystalClear
_computing_data_collection 'CrystalClear (Rigaku/MSC Inc., 2006)'
_computing_data_reduction CrystalClear
_computing_molecular_graphics 'CrystalStructure 4.0'
_computing_publication_material 'CrystalStructure 4.0 (Rigaku, 2010)'
_computing_structure_refinement 'SHELXL97 (Sheldrick, 2008)'
_computing_structure_solution 'SHELXS97 (Sheldrick, 2008)'
_diffrn_ambient_temperature 153
_diffrn_detector_area_resol_mean 7.314
_diffrn_measured_fraction_theta_full 0.993
_diffrn_measured_fraction_theta_max 0.993
_diffrn_measurement_device_type 'Rigaku Mercury70'
_diffrn_measurement_method \w
_diffrn_radiation_type 'Mo K\a'
_diffrn_radiation_wavelength 0.71070
_diffrn_reflns_av_R_equivalents 0.0497
_diffrn_reflns_limit_h_max 29
_diffrn_reflns_limit_h_min -29
_diffrn_reflns_limit_k_max 25
_diffrn_reflns_limit_k_min -26
_diffrn_reflns_limit_l_max 34
_diffrn_reflns_limit_l_min -34
_diffrn_reflns_number 59408
_diffrn_reflns_theta_full 27.49
_diffrn_reflns_theta_max 27.48
_diffrn_standards_number 0
_exptl_absorpt_coefficient_mu 0.955
_exptl_absorpt_correction_T_max 0.892
_exptl_absorpt_correction_T_min 0.763
_exptl_absorpt_correction_type multi-scan
_exptl_absorpt_process_details 'REQAB (Rigaku, 1998)'
_exptl_crystal_colour colorless
_exptl_crystal_density_diffrn 1.501
_exptl_crystal_description unknown
_exptl_crystal_F_000 5756.00
_exptl_crystal_size_max 0.200
_exptl_crystal_size_mid 0.150
_exptl_crystal_size_min 0.120
_refine_diff_density_max 1.240
_refine_diff_density_min -0.670
_refine_ls_extinction_method none
_refine_ls_goodness_of_fit_ref 1.074
_refine_ls_hydrogen_treatment constr
_refine_ls_number_parameters 808
_refine_ls_number_reflns 14006
_refine_ls_number_restraints 0
_refine_ls_R_factor_gt 0.0770
_refine_ls_shift/su_max 0.000
_refine_ls_structure_factor_coef Fsqd
_refine_ls_weighting_details 'w = 1/[\s^2^(Fo^2^)+(0.0831P)^2^+72.0284P] where P=(Fo^2^+2Fc^2^)/3'
_refine_ls_weighting_scheme calc
_refine_ls_wR_factor_ref 0.2109
_reflns_number_gt 10530
_reflns_number_total 14006
_reflns_threshold_expression F^2^>2.0\s(F^2^)
_cod_data_source_file ic401605m_si_003_6.cif
_cod_data_source_block 1-isoHTQHPN-Zn(ClO4)2-Ph2P
_cod_original_formula_sum 'C59 H66.50 Cl N6 O18.75 P2 Zn2'
_cod_database_code 4336072

loop_
_symmetry_equiv_pos_site_id
_symmetry_equiv_pos_as_xyz
1 +X,+Y,+Z
2 -X,+Y,1/2-Z
3 -X,-Y,-Z
4 +X,-Y,1/2+Z
5 1/2+X,1/2+Y,+Z
6 1/2-X,1/2+Y,1/2-Z
7 1/2-X,1/2-Y,-Z
8 1/2+X,1/2-Y,1/2+Z

loop_
_atom_site_label
_atom_site_type_symbol
_atom_site_fract_x
_atom_site_fract_y
_atom_site_fract_z
_atom_site_U_iso_or_equiv
_atom_site_adp_type
_atom_site_occupancy
_atom_site_symmetry_multiplicity
_atom_site_calc_flag
_atom_site_refinement_flags
Zn1 Zn 0.22032(2) 0.03653(2) 0.307568(19) 0.03001(14) Uani 1.0 8 d .
Zn2 Zn 0.28482(2) 0.03512(2) 0.196424(18) 0.02886(14) Uani 1.0 8 d .
Cl1 Cl 0.10944(6) 0.26857(6) 0.38735(5) 0.0484(3) Uani 1.0 8 d .
P1 P 0.26744(5) 0.16381(5) 0.25734(4) 0.0303(3) Uani 1.0 8 d .
P2 P 0.37864(6) 0.24099(6) 0.28044(5) 0.0380(3) Uani 1.0 8 d .
O1 O 0.25262(13) -0.00407(14) 0.25234(11) 0.0321(7) Uani 1.0 8 d .
O2 O 0.23664(14) 0.12923(14) 0.29393(12) 0.0347(7) Uani 1.0 8 d .
O3 O 0.26987(14) 0.12895(14) 0.20936(11) 0.0328(7) Uani 1.0 8 d .
O4 O 0.33233(14) 0.18221(14) 0.28635(12) 0.0343(7) Uani 1.0 8 d .
O5 O 0.23848(14) 0.23358(15) 0.24510(11) 0.0333(7) Uani 1.0 8 d .
O6 O 0.35583(15) 0.29671(15) 0.31413(13) 0.0420(8) Uani 1.0 8 d .
O7 O 0.43812(16) 0.21687(17) 0.30493(16) 0.0511(10) Uani 1.0 8 d .
O8 O 0.36652(17) 0.26474(17) 0.22771(14) 0.0486(9) Uani 1.0 8 d .
O9 O 0.1147(3) 0.3276(3) 0.41466(17) 0.0881(18) Uani 1.0 8 d .
O10 O 0.0806(3) 0.2215(3) 0.41236(17) 0.0795(16) Uani 1.0 8 d .
O11 O 0.1660(3) 0.2459(5) 0.3821(3) 0.130(3) Uani 1.0 8 d .
O12 O 0.0736(2) 0.27946(19) 0.33745(15) 0.0569(11) Uani 1.0 8 d .
O13 O 0.4592(5) 0.1798(4) 0.0117(4) 0.155(4) Uani 1.0 8 d .
O14 O 0.45723(19) 0.28397(19) 0.17303(17) 0.0598(11) Uani 1.0 8 d .
O15 O 0.3942(3) 0.3355(4) 0.0866(2) 0.112(3) Uani 1.0 8 d .
O16 O 0.3091(3) 0.2510(4) 0.1244(2) 0.106(2) Uani 1.0 8 d .
O17 O 0.2203(4) 0.2412(4) 0.0386(3) 0.138(3) Uani 1.0 8 d .
O18 O 0.1059(5) 0.2161(4) 0.0030(3) 0.169(4) Uani 1.0 8 d .
O19 O 0.0153(6) -0.0084(17) 0.0413(6) 0.300(19) Uani 0.5000 8 d .
O20 O 0.0000 0.0000 0.0000 0.61(7) Uani 0.5000 4 d .
N1 N 0.19897(16) -0.06517(18) 0.32398(14) 0.0315(8) Uani 1.0 8 d .
N2 N 0.30346(16) -0.06739(17) 0.18000(13) 0.0302(8) Uani 1.0 8 d .
N3 N 0.13155(16) 0.04591(17) 0.31085(14) 0.0308(8) Uani 1.0 8 d .
N4 N 0.26979(17) 0.02822(18) 0.37912(14) 0.0352(8) Uani 1.0 8 d .
N5 N 0.23429(17) 0.02714(18) 0.12514(14) 0.0339(8) Uani 1.0 8 d .
N6 N 0.37433(17) 0.04123(16) 0.19325(14) 0.0304(8) Uani 1.0 8 d .
C1 C 0.2268(5) -0.1023(3) 0.2894(4) 0.108(4) Uani 1.0 8 d .
C2 C 0.2496(4) -0.0721(3) 0.2515(2) 0.0582(18) Uani 1.0 8 d .
C3 C 0.2792(5) -0.1035(3) 0.2178(4) 0.095(4) Uani 1.0 8 d .
C4 C 0.1338(3) -0.0713(3) 0.3158(3) 0.0540(15) Uani 1.0 8 d .
C5 C 0.1006(2) -0.0078(2) 0.31406(17) 0.0329(9) Uani 1.0 8 d .
C6 C 0.1054(2) 0.1050(3) 0.31112(19) 0.0378(10) Uani 1.0 8 d .
C7 C 0.0467(3) 0.1124(3) 0.3143(2) 0.0426(11) Uani 1.0 8 d .
C8 C -0.0512(3) 0.0608(3) 0.3180(2) 0.0453(12) Uani 1.0 8 d .
C9 C -0.0842(3) 0.0060(3) 0.3190(2) 0.0506(13) Uani 1.0 8 d .
C10 C -0.0573(3) -0.0554(3) 0.3188(3) 0.0495(13) Uani 1.0 8 d .
C11 C 0.0022(3) -0.0614(3) 0.3175(2) 0.0436(12) Uani 1.0 8 d .
C12 C 0.0379(2) -0.0053(3) 0.31606(16) 0.0336(10) Uani 1.0 8 d .
C13 C 0.0104(2) 0.0567(3) 0.31606(18) 0.0379(10) Uani 1.0 8 d .
C14 C 0.2259(4) -0.0787(4) 0.3761(3) 0.082(3) Uani 1.0 8 d .
C15 C 0.2655(2) -0.0268(3) 0.40346(18) 0.0393(11) Uani 1.0 8 d .
C16 C 0.3028(3) 0.0785(3) 0.40351(19) 0.0440(12) Uani 1.0 8 d .
C17 C 0.3311(3) 0.0747(3) 0.4524(2) 0.0557(15) Uani 1.0 8 d .
C18 C 0.3578(3) 0.0102(3) 0.5304(2) 0.0552(15) Uani 1.0 8 d .
C19 C 0.3541(3) -0.0471(4) 0.5551(2) 0.0558(15) Uani 1.0 8 d .
C20 C 0.3220(3) -0.0994(4) 0.5309(3) 0.0620(17) Uani 1.0 8 d .
C21 C 0.2926(3) -0.0943(3) 0.4820(3) 0.0613(17) Uani 1.0 8 d .
C22 C 0.2956(3) -0.0360(3) 0.45458(19) 0.0412(11) Uani 1.0 8 d .
C23 C 0.3290(3) 0.0168(3) 0.47982(19) 0.0439(12) Uani 1.0 8 d .
C24 C 0.2720(5) -0.0825(4) 0.1301(3) 0.114(4) Uani 1.0 8 d .
C25 C 0.2369(3) -0.0282(3) 0.10101(18) 0.0395(11) Uani 1.0 8 d .
C26 C 0.2025(3) 0.0778(3) 0.10065(19) 0.0459(12) Uani 1.0 8 d .
C27 C 0.1734(3) 0.0736(3) 0.0523(2) 0.0583(16) Uani 1.0 8 d .
C28 C 0.1460(3) 0.0084(4) -0.0261(2) 0.0548(15) Uani 1.0 8 d .
C29 C 0.1483(3) -0.0490(4) -0.0503(2) 0.0589(16) Uani 1.0 8 d .
C30 C 0.1807(4) -0.1010(4) -0.0261(3) 0.0651(18) Uani 1.0 8 d .
C31 C 0.2104(4) -0.0954(3) 0.0230(2) 0.0625(17) Uani 1.0 8 d .
C32 C 0.2082(3) -0.0370(3) 0.04961(18) 0.0403(11) Uani 1.0 8 d .
C33 C 0.1752(3) 0.0155(3) 0.02474(19) 0.0446(12) Uani 1.0 8 d .
C34 C 0.3675(3) -0.0753(3) 0.1844(4) 0.072(3) Uani 1.0 8 d .
C35 C 0.4026(2) -0.0132(2) 0.18686(17) 0.0337(10) Uani 1.0 8 d .
C36 C 0.4034(2) 0.0992(3) 0.19412(18) 0.0367(10) Uani 1.0 8 d .
C37 C 0.4614(2) 0.1037(3) 0.18933(19) 0.0386(11) Uani 1.0 8 d .
C38 C 0.5541(3) 0.0488(3) 0.1773(2) 0.0433(12) Uani 1.0 8 d .
C39 C 0.5841(3) -0.0074(3) 0.1704(3) 0.0495(13) Uani 1.0 8 d .
C40 C 0.5538(3) -0.0674(3) 0.1688(3) 0.0529(14) Uani 1.0 8 d .
C41 C 0.4959(3) -0.0712(3) 0.1744(3) 0.0483(13) Uani 1.0 8 d .
C42 C 0.4643(2) -0.0138(3) 0.18178(18) 0.0349(10) Uani 1.0 8 d .
C43 C 0.4942(2) 0.0468(3) 0.18282(17) 0.0341(10) Uani 1.0 8 d .
C44 C 0.1806(2) 0.2389(2) 0.21421(18) 0.0372(10) Uani 1.0 8 d .
C45 C 0.1320(3) 0.2481(3) 0.2369(2) 0.0415(11) Uani 1.0 8 d .
C46 C 0.0756(3) 0.2554(3) 0.2075(3) 0.0539(14) Uani 1.0 8 d .
C47 C 0.0682(3) 0.2527(3) 0.1557(3) 0.0572(15) Uani 1.0 8 d .
C48 C 0.1172(3) 0.2438(3) 0.1330(3) 0.0607(16) Uani 1.0 8 d .
C49 C 0.1750(3) 0.2377(3) 0.1629(2) 0.0469(12) Uani 1.0 8 d .
C50 C 0.3573(3) 0.2843(3) 0.3660(2) 0.0491(14) Uani 1.0 8 d .
C51 C 0.4096(4) 0.2976(4) 0.4004(3) 0.073(2) Uani 1.0 8 d .
C52 C 0.4087(5) 0.2846(5) 0.4517(3) 0.099(4) Uani 1.0 8 d .
C53 C 0.3578(6) 0.2587(5) 0.4652(3) 0.095(3) Uani 1.0 8 d .
C54 C 0.3065(5) 0.2477(4) 0.4302(3) 0.076(3) Uani 1.0 8 d .
C55 C 0.3069(3) 0.2598(3) 0.3801(2) 0.0530(14) Uani 1.0 8 d .
C56 C 0.4840(6) 0.1522(8) 0.0586(5) 0.140(6) Uani 1.0 8 d .
C57 C 0.5085(8) 0.0916(14) 0.0476(6) 0.276(15) Uani 1.0 8 d .
C58 C 0.4936(13) 0.0926(13) -0.0098(6) 0.37(3) Uani 1.0 8 d .
C59 C 0.4716(8) 0.1401(6) -0.0279(5) 0.159(6) Uani 1.0 8 d .
H1A H 0.2602 -0.1272 0.3101 0.1292 Uiso 1.0 8 calc R
H1B H 0.1968 -0.1346 0.2730 0.1292 Uiso 1.0 8 calc R
H2 H 0.2100 -0.0727 0.2274 0.0698 Uiso 1.0 8 calc R
H3A H 0.2509 -0.1361 0.1994 0.1139 Uiso 1.0 8 calc R
H3B H 0.3130 -0.1281 0.2382 0.1139 Uiso 1.0 8 calc R
H4A H 0.1234 -0.0984 0.3433 0.0648 Uiso 1.0 8 calc R
H4B H 0.1197 -0.0947 0.2835 0.0648 Uiso 1.0 8 calc R
H6 H 0.1290 0.1428 0.3090 0.0453 Uiso 1.0 8 calc R
H7 H 0.0301 0.1547 0.3153 0.0511 Uiso 1.0 8 calc R
H8 H -0.0697 0.1023 0.3185 0.0544 Uiso 1.0 8 calc R
H9 H -0.1258 0.0092 0.3199 0.0607 Uiso 1.0 8 calc R
H10 H -0.0809 -0.0935 0.3197 0.0594 Uiso 1.0 8 calc R
H11 H 0.0197 -0.1034 0.3175 0.0523 Uiso 1.0 8 calc R
H14A H 0.2498 -0.1192 0.3771 0.0985 Uiso 1.0 8 calc R
H14B H 0.1932 -0.0873 0.3949 0.0985 Uiso 1.0 8 calc R
H16 H 0.3060 0.1177 0.3854 0.0528 Uiso 1.0 8 calc R
H17 H 0.3525 0.1113 0.4683 0.0669 Uiso 1.0 8 calc R
H18 H 0.3799 0.0456 0.5475 0.0662 Uiso 1.0 8 calc R
H19 H 0.3738 -0.0512 0.5894 0.0670 Uiso 1.0 8 calc R
H20 H 0.3205 -0.1391 0.5487 0.0744 Uiso 1.0 8 calc R
H21 H 0.2699 -0.1301 0.4661 0.0736 Uiso 1.0 8 calc R
H24A H 0.2440 -0.1188 0.1325 0.1367 Uiso 1.0 8 calc R
H24B H 0.3016 -0.0984 0.1103 0.1367 Uiso 1.0 8 calc R
H26 H 0.2009 0.1176 0.1184 0.0551 Uiso 1.0 8 calc R
H27 H 0.1515 0.1100 0.0365 0.0699 Uiso 1.0 8 calc R
H28 H 0.1246 0.0440 -0.0436 0.0658 Uiso 1.0 8 calc R
H29 H 0.1275 -0.0537 -0.0843 0.0707 Uiso 1.0 8 calc R
H30 H 0.1823 -0.1409 -0.0438 0.0781 Uiso 1.0 8 calc R
H31 H 0.2326 -0.1313 0.0392 0.0750 Uiso 1.0 8 calc R
H34A H 0.3749 -0.1009 0.1550 0.0859 Uiso 1.0 8 calc R
H34B H 0.3831 -0.1010 0.2153 0.0859 Uiso 1.0 8 calc R
H36 H 0.3821 0.1381 0.1983 0.0440 Uiso 1.0 8 calc R
H37 H 0.4802 0.1452 0.1903 0.0463 Uiso 1.0 8 calc R
H38 H 0.5743 0.0895 0.1784 0.0520 Uiso 1.0 8 calc R
H39 H 0.6249 -0.0058 0.1666 0.0594 Uiso 1.0 8 calc R
H40 H 0.5745 -0.1063 0.1637 0.0635 Uiso 1.0 8 calc R
H41 H 0.4765 -0.1123 0.1734 0.0580 Uiso 1.0 8 calc R
H45 H 0.1373 0.2494 0.2727 0.0498 Uiso 1.0 8 calc R
H46 H 0.0419 0.2622 0.2230 0.0646 Uiso 1.0 8 calc R
H47 H 0.0291 0.2571 0.1354 0.0687 Uiso 1.0 8 calc R
H48 H 0.1119 0.2419 0.0971 0.0728 Uiso 1.0 8 calc R
H49 H 0.2093 0.2327 0.1478 0.0562 Uiso 1.0 8 calc R
H51 H 0.4443 0.3146 0.3901 0.0875 Uiso 1.0 8 calc R
H52 H 0.4432 0.2938 0.4770 0.1189 Uiso 1.0 8 calc R
H53 H 0.3586 0.2482 0.4997 0.1143 Uiso 1.0 8 calc R
H54 H 0.2712 0.2320 0.4403 0.0917 Uiso 1.0 8 calc R
H55 H 0.2721 0.2510 0.3551 0.0636 Uiso 1.0 8 calc R
H56A H 0.4527 0.1457 0.0791 0.1680 Uiso 1.0 8 calc R
H56B H 0.5159 0.1807 0.0776 0.1680 Uiso 1.0 8 calc R
H57A H 0.4888 0.0547 0.0615 0.3311 Uiso 1.0 8 calc R
H57B H 0.5524 0.0897 0.0606 0.3311 Uiso 1.0 8 calc R
H58A H 0.5312 0.0851 -0.0226 0.4477 Uiso 1.0 8 calc R
H58B H 0.4661 0.0559 -0.0215 0.4477 Uiso 1.0 8 calc R
H59A H 0.4339 0.1299 -0.0521 0.1909 Uiso 1.0 8 calc R
H59B H 0.4993 0.1628 -0.0464 0.1909 Uiso 1.0 8 calc R

loop_
_atom_site_aniso_label
_atom_site_aniso_U_11
_atom_site_aniso_U_22
_atom_site_aniso_U_33
_atom_site_aniso_U_12
_atom_site_aniso_U_13
_atom_site_aniso_U_23
Zn1 0.0338(3) 0.0218(3) 0.0356(3) -0.00186(19) 0.0095(2) -0.00020(19)
Zn2 0.0344(3) 0.0198(3) 0.0328(3) -0.00035(19) 0.0074(2) -0.00197(18)
Cl1 0.0592(8) 0.0379(7) 0.0479(7) -0.0038(6) 0.0098(6) 0.0037(6)
P1 0.0363(6) 0.0189(5) 0.0360(6) 0.0003(5) 0.0080(5) -0.0003(4)
P2 0.0350(7) 0.0252(6) 0.0534(8) -0.0009(5) 0.0075(6) -0.0000(5)
O1 0.0448(18) 0.0150(14) 0.0386(16) -0.0011(12) 0.0134(14) -0.0013(12)
O2 0.0411(18) 0.0234(15) 0.0427(17) -0.0028(13) 0.0153(14) -0.0005(13)
O3 0.0437(18) 0.0194(14) 0.0358(16) 0.0012(13) 0.0085(13) 0.0009(12)
O4 0.0373(17) 0.0209(15) 0.0425(17) 0.0007(13) 0.0022(13) 0.0018(13)
O5 0.0344(17) 0.0209(15) 0.0435(18) 0.0028(12) 0.0046(13) -0.0022(13)
O6 0.045(2) 0.0252(17) 0.053(2) 0.0045(14) 0.0016(16) -0.0006(14)
O7 0.0364(19) 0.0335(19) 0.081(3) 0.0028(15) 0.0043(18) -0.0032(18)
O8 0.052(3) 0.039(2) 0.059(3) -0.0037(17) 0.0191(18) 0.0072(17)
O9 0.165(6) 0.050(3) 0.057(3) -0.039(3) 0.041(3) -0.013(2)
O10 0.107(4) 0.064(3) 0.058(3) -0.040(3) -0.006(3) 0.022(3)
O11 0.064(4) 0.195(8) 0.127(6) 0.044(5) 0.010(4) -0.014(6)
O12 0.075(3) 0.048(3) 0.047(2) -0.001(2) 0.0089(19) 0.0116(17)
O13 0.237(11) 0.117(6) 0.112(6) 0.001(7) 0.033(7) 0.005(5)
O14 0.057(3) 0.051(3) 0.074(3) 0.0091(19) 0.019(2) 0.017(2)
O15 0.144(6) 0.114(5) 0.068(4) 0.068(5) -0.003(4) -0.012(4)
O16 0.087(4) 0.162(7) 0.068(4) -0.024(4) 0.014(3) -0.000(4)
O17 0.177(8) 0.110(6) 0.119(6) 0.002(6) 0.007(5) 0.029(5)
O18 0.293(12) 0.115(6) 0.080(5) 0.046(7) -0.010(6) -0.011(4)
O19 0.043(7) 0.79(6) 0.078(9) 0.086(16) 0.030(7) 0.15(2)
O20 0.069(14) 1.7(2) 0.103(19) 0.31(5) 0.042(13) 0.22(5)
N1 0.0326(19) 0.0258(19) 0.0371(19) -0.0011(15) 0.0091(15) 0.0027(15)
N2 0.0342(19) 0.0221(18) 0.0344(18) -0.0004(15) 0.0068(15) -0.0047(14)
N3 0.0340(19) 0.0222(18) 0.0364(19) -0.0021(15) 0.0075(15) -0.0001(14)
N4 0.037(2) 0.029(2) 0.039(2) 0.0001(16) 0.0066(16) 0.0007(16)
N5 0.037(2) 0.030(2) 0.0348(19) 0.0004(16) 0.0073(16) -0.0024(15)
N6 0.038(2) 0.0179(17) 0.0361(19) -0.0026(15) 0.0096(15) -0.0037(14)
C1 0.183(9) 0.019(3) 0.168(9) -0.004(4) 0.150(8) -0.005(4)
C2 0.112(6) 0.018(3) 0.056(4) -0.007(3) 0.046(4) -0.005(2)
C3 0.165(8) 0.017(3) 0.143(7) 0.004(4) 0.130(7) 0.004(4)
C4 0.035(3) 0.018(3) 0.106(5) -0.003(2) 0.006(3) 0.002(3)
C5 0.035(3) 0.024(3) 0.038(3) -0.0014(18) 0.0036(18) 0.0022(18)
C6 0.037(3) 0.025(3) 0.052(3) -0.0008(19) 0.009(2) -0.001(2)
C7 0.045(3) 0.029(3) 0.053(3) 0.004(2) 0.006(3) -0.006(2)
C8 0.036(3) 0.043(3) 0.056(3) 0.001(3) 0.006(3) -0.010(3)
C9 0.033(3) 0.063(4) 0.056(4) -0.005(3) 0.008(3) -0.001(3)
C10 0.038(3) 0.045(3) 0.063(4) -0.010(3) 0.005(3) 0.008(3)
C11 0.035(3) 0.037(3) 0.056(3) -0.005(2) 0.004(3) 0.008(3)
C12 0.035(3) 0.032(3) 0.033(3) -0.0014(19) 0.0059(18) 0.0017(18)
C13 0.037(3) 0.036(3) 0.041(3) -0.001(2) 0.0070(19) -0.005(2)
C14 0.101(6) 0.053(4) 0.070(4) -0.040(4) -0.038(4) 0.035(4)
C15 0.036(3) 0.036(3) 0.044(3) -0.005(2) 0.002(2) 0.010(2)
C16 0.055(4) 0.033(3) 0.043(3) -0.007(3) 0.006(3) -0.003(2)
C17 0.072(4) 0.039(3) 0.051(3) -0.005(3) -0.003(3) -0.006(3)
C18 0.067(4) 0.053(4) 0.042(3) 0.011(3) 0.001(3) -0.002(3)
C19 0.055(4) 0.072(4) 0.039(3) 0.019(3) 0.006(3) 0.005(3)
C20 0.066(4) 0.064(4) 0.053(4) 0.008(4) 0.004(3) 0.027(3)
C21 0.061(4) 0.057(4) 0.056(4) -0.013(3) -0.011(3) 0.024(3)
C22 0.038(3) 0.041(3) 0.043(3) 0.004(2) 0.004(2) 0.010(2)
C23 0.046(3) 0.045(3) 0.040(3) 0.007(3) 0.005(2) -0.003(3)
C24 0.201(10) 0.038(4) 0.066(5) 0.050(5) -0.063(6) -0.028(3)
C25 0.048(3) 0.030(3) 0.036(3) -0.004(2) -0.001(2) -0.0053(19)
C26 0.052(3) 0.040(3) 0.045(3) 0.013(3) 0.007(3) -0.002(3)
C27 0.072(4) 0.054(4) 0.045(3) 0.023(3) 0.002(3) 0.004(3)
C28 0.049(4) 0.073(4) 0.041(3) -0.000(3) 0.004(3) 0.005(3)
C29 0.057(4) 0.085(5) 0.033(3) -0.024(4) 0.003(3) -0.001(3)
C30 0.092(5) 0.056(4) 0.043(3) -0.028(4) 0.003(3) -0.014(3)
C31 0.093(5) 0.041(4) 0.046(3) -0.009(3) -0.008(3) -0.007(3)
C32 0.047(3) 0.037(3) 0.035(3) -0.011(3) 0.004(2) -0.004(2)
C33 0.043(3) 0.052(4) 0.038(3) -0.005(3) 0.006(2) 0.001(3)
C34 0.037(3) 0.023(3) 0.157(7) -0.003(3) 0.024(4) -0.014(4)
C35 0.037(3) 0.024(3) 0.041(3) -0.0050(18) 0.0089(19) -0.0067(18)
C36 0.038(3) 0.024(3) 0.048(3) -0.0010(19) 0.010(2) -0.0019(19)
C37 0.039(3) 0.026(3) 0.050(3) -0.0068(19) 0.007(2) 0.001(2)
C38 0.038(3) 0.037(3) 0.054(3) -0.007(2) 0.006(3) 0.002(3)
C39 0.033(3) 0.053(4) 0.063(4) -0.005(3) 0.012(3) -0.003(3)
C40 0.037(3) 0.039(3) 0.083(4) 0.003(3) 0.012(3) -0.010(3)
C41 0.033(3) 0.035(3) 0.077(4) -0.001(2) 0.013(3) -0.015(3)
C42 0.035(3) 0.027(3) 0.043(3) -0.0008(18) 0.0081(19) -0.0073(19)
C43 0.033(3) 0.033(3) 0.036(3) -0.0040(18) 0.0048(18) -0.0014(18)
C44 0.040(3) 0.021(2) 0.048(3) 0.0027(19) 0.002(2) -0.0004(19)
C45 0.039(3) 0.026(3) 0.061(3) 0.005(2) 0.014(3) 0.006(2)
C46 0.041(3) 0.041(3) 0.079(4) 0.005(3) 0.010(3) 0.008(3)
C47 0.044(3) 0.044(4) 0.078(5) 0.003(3) -0.004(3) 0.005(3)
C48 0.070(4) 0.053(4) 0.051(4) 0.011(3) -0.008(3) 0.002(3)
C49 0.055(4) 0.039(3) 0.047(3) 0.011(3) 0.010(3) 0.005(3)
C50 0.062(4) 0.029(3) 0.051(3) 0.013(3) -0.002(3) -0.006(3)
C51 0.081(5) 0.056(4) 0.068(5) 0.019(4) -0.019(4) -0.020(4)
C52 0.115(8) 0.087(6) 0.071(5) 0.048(6) -0.039(5) -0.030(5)
C53 0.147(9) 0.072(6) 0.061(5) 0.038(6) 0.007(6) -0.007(4)
C54 0.125(7) 0.055(4) 0.049(4) 0.019(4) 0.017(4) -0.003(3)
C55 0.079(5) 0.033(3) 0.048(3) 0.007(3) 0.014(3) -0.003(3)
C56 0.125(10) 0.198(14) 0.089(7) -0.090(10) 0.000(7) 0.018(9)
C57 0.185(16) 0.53(4) 0.130(13) 0.18(3) 0.072(12) 0.14(2)
C58 0.57(5) 0.47(4) 0.133(13) 0.41(4) 0.20(2) 0.165(19)
C59 0.286(19) 0.099(9) 0.097(8) 0.058(11) 0.049(10) 0.014(7)

loop_
_atom_type_symbol
_atom_type_description
_atom_type_scat_dispersion_real
_atom_type_scat_dispersion_imag
_atom_type_scat_source
C C 0.0033 0.0016
;
International Tables for Crystallography
(1992, Vol. C, Tables 4.2.6.8 and 6.1.1.4)
;
H H 0.0000 0.0000
;
International Tables for Crystallography
(1992, Vol. C, Table 6.1.1.4)
;
Cl Cl 0.1484 0.1585
;
International Tables for Crystallography
(1992, Vol. C, Tables 4.2.6.8 and 6.1.1.4)
;
N N 0.0061 0.0033
;
International Tables for Crystallography
(1992, Vol. C, Tables 4.2.6.8 and 6.1.1.4)
;
O O 0.0106 0.0060
;
International Tables for Crystallography
(1992, Vol. C, Tables 4.2.6.8 and 6.1.1.4)
;
P P 0.1023 0.0942
;
International Tables for Crystallography
(1992, Vol. C, Tables 4.2.6.8 and 6.1.1.4)
;
Zn Zn 0.2839 1.4301
;
International Tables for Crystallography
(1992, Vol. C, Tables 4.2.6.8 and 6.1.1.4)
;

loop_
_geom_angle_atom_site_label_1
_geom_angle_atom_site_label_2
_geom_angle_atom_site_label_3
_geom_angle
_geom_angle_publ_flag
_geom_angle_site_symmetry_3
O1 Zn1 O2 98.99(14) yes .
O1 Zn1 N1 83.03(14) yes .
O1 Zn1 N3 126.04(13) yes .
O1 Zn1 N4 117.50(14) yes .
O2 Zn1 N1 177.66(15) yes .
O2 Zn1 N3 97.95(14) yes .
O2 Zn1 N4 99.60(14) yes .
N1 Zn1 N3 79.87(14) yes .
N1 Zn1 N4 80.41(14) yes .
N3 Zn1 N4 109.43(16) yes .
O1 Zn2 O3 99.22(13) yes .
O1 Zn2 N2 82.96(14) yes .
O1 Zn2 N5 117.55(14) yes .
O1 Zn2 N6 125.03(13) yes .
O3 Zn2 N2 177.79(14) yes .
O3 Zn2 N5 99.09(14) yes .
O3 Zn2 N6 98.68(14) yes .
N2 Zn2 N5 80.18(14) yes .
N2 Zn2 N6 79.66(14) yes .
N5 Zn2 N6 110.14(16) yes .
O9 Cl1 O10 109.9(4) yes .
O9 Cl1 O11 110.7(5) yes .
O9 Cl1 O12 109.1(3) yes .
O10 Cl1 O11 109.8(5) yes .
O10 Cl1 O12 108.8(3) yes .
O11 Cl1 O12 108.5(4) yes .
O2 P1 O3 116.44(18) yes .
O2 P1 O4 107.40(18) yes .
O2 P1 O5 109.84(19) yes .
O3 P1 O4 110.98(19) yes .
O3 P1 O5 109.79(17) yes .
O4 P1 O5 101.30(16) yes .
O4 P2 O6 100.85(19) yes .
O4 P2 O7 105.0(2) yes .
O4 P2 O8 109.65(19) yes .
O6 P2 O7 110.8(2) yes .
O6 P2 O8 106.7(2) yes .
O7 P2 O8 121.8(3) yes .
Zn1 O1 Zn2 130.78(16) yes .
Zn1 O1 C2 114.3(4) yes .
Zn2 O1 C2 114.9(4) yes .
Zn1 O2 P1 134.8(2) yes .
Zn2 O3 P1 130.66(19) yes .
P1 O4 P2 133.5(2) yes .
P1 O5 C44 119.5(3) yes .
P2 O6 C50 118.8(3) yes .
C56 O13 C59 110.1(10) yes .
O19 O20 O19 180(3) yes 3_555
Zn1 N1 C1 103.3(4) yes .
Zn1 N1 C4 107.9(3) yes .
Zn1 N1 C14 108.0(4) yes .
C1 N1 C4 114.6(5) yes .
C1 N1 C14 111.7(6) yes .
C4 N1 C14 110.8(5) yes .
Zn2 N2 C3 103.5(4) yes .
Zn2 N2 C24 108.4(4) yes .
Zn2 N2 C34 108.6(3) yes .
C3 N2 C24 111.2(6) yes .
C3 N2 C34 113.5(6) yes .
C24 N2 C34 111.3(7) yes .
Zn1 N3 C5 117.7(3) yes .
Zn1 N3 C6 121.5(3) yes .
C5 N3 C6 120.8(4) yes .
Zn1 N4 C15 117.4(3) yes .
Zn1 N4 C16 122.7(3) yes .
C15 N4 C16 119.7(4) yes .
Zn2 N5 C25 117.6(3) yes .
Zn2 N5 C26 122.8(4) yes .
C25 N5 C26 119.4(4) yes .
Zn2 N6 C35 117.7(3) yes .
Zn2 N6 C36 122.2(3) yes .
C35 N6 C36 119.9(5) yes .
N1 C1 C2 121.0(5) yes .
O1 C2 C1 117.5(6) yes .
O1 C2 C3 116.4(6) yes .
C1 C2 C3 125.1(6) yes .
N2 C3 C2 121.3(5) yes .
N1 C4 C5 114.7(4) yes .
N3 C5 C4 117.3(5) yes .
N3 C5 C12 121.0(4) yes .
C4 C5 C12 121.8(4) yes .
N3 C6 C7 122.4(5) yes .
C6 C7 C13 119.7(5) yes .
C9 C8 C13 120.3(5) yes .
C8 C9 C10 120.4(6) yes .
C9 C10 C11 121.0(6) yes .
C10 C11 C12 120.2(5) yes .
C5 C12 C11 123.2(5) yes .
C5 C12 C13 118.2(4) yes .
C11 C12 C13 118.6(5) yes .
C7 C13 C8 122.6(5) yes .
C7 C13 C12 117.8(5) yes .
C8 C13 C12 119.5(5) yes .
N1 C14 C15 116.2(6) yes .
N4 C15 C14 117.5(5) yes .
N4 C15 C22 121.7(5) yes .
C14 C15 C22 120.7(5) yes .
N4 C16 C17 122.4(5) yes .
C16 C17 C23 120.2(5) yes .
C19 C18 C23 119.9(6) yes .
C18 C19 C20 121.1(6) yes .
C19 C20 C21 120.5(6) yes .
C20 C21 C22 120.4(6) yes .
C15 C22 C21 123.6(5) yes .
C15 C22 C23 118.2(5) yes .
C21 C22 C23 118.2(5) yes .
C17 C23 C18 122.5(5) yes .
C17 C23 C22 117.7(5) yes .
C18 C23 C22 119.8(5) yes .
N2 C24 C25 116.6(5) yes .
N5 C25 C24 117.0(5) yes .
N5 C25 C32 122.3(5) yes .
C24 C25 C32 120.7(5) yes .
N5 C26 C27 122.3(5) yes .
C26 C27 C33 120.3(6) yes .
C29 C28 C33 120.2(6) yes .
C28 C29 C30 121.0(5) yes .
C29 C30 C31 120.3(6) yes .
C30 C31 C32 120.5(6) yes .
C25 C32 C31 123.4(5) yes .
C25 C32 C33 117.9(5) yes .
C31 C32 C33 118.7(5) yes .
C27 C33 C28 123.0(6) yes .
C27 C33 C32 117.8(5) yes .
C28 C33 C32 119.3(6) yes .
N2 C34 C35 115.2(5) yes .
N6 C35 C34 117.4(5) yes .
N6 C35 C42 122.0(4) yes .
C34 C35 C42 120.5(5) yes .
N6 C36 C37 122.4(5) yes .
C36 C37 C43 120.1(5) yes .
C39 C38 C43 120.6(5) yes .
C38 C39 C40 119.2(5) yes .
C39 C40 C41 121.7(6) yes .
C40 C41 C42 119.8(5) yes .
C35 C42 C41 123.5(5) yes .
C35 C42 C43 117.5(4) yes .
C41 C42 C43 118.9(5) yes .
C37 C43 C38 122.4(5) yes .
C37 C43 C42 117.9(5) yes .
C38 C43 C42 119.7(5) yes .
O5 C44 C45 118.9(5) yes .
O5 C44 C49 119.2(5) yes .
C45 C44 C49 121.9(5) yes .
C44 C45 C46 119.8(6) yes .
C45 C46 C47 119.8(6) yes .
C46 C47 C48 120.4(6) yes .
C47 C48 C49 119.9(6) yes .
C44 C49 C48 118.2(6) yes .
O6 C50 C51 118.6(6) yes .
O6 C50 C55 118.6(5) yes .
C51 C50 C55 122.8(6) yes .
C50 C51 C52 116.4(8) yes .
C51 C52 C53 120.2(8) yes .
C52 C53 C54 121.7(8) yes .
C53 C54 C55 118.6(9) yes .
C50 C55 C54 120.3(6) yes .
O13 C56 C57 105.8(11) yes .
C56 C57 C58 100.6(18) yes .
C57 C58 C59 116(2) yes .
O13 C59 C58 107.5(14) yes .
N1 C1 H1A 107.053 no .
N1 C1 H1B 107.062 no .
C2 C1 H1A 107.081 no .
C2 C1 H1B 107.067 no .
H1A C1 H1B 106.779 no .
O1 C2 H2 93.268 no .
C1 C2 H2 93.277 no .
C3 C2 H2 93.268 no .
N2 C3 H3A 106.997 no .
N2 C3 H3B 107.003 no .
C2 C3 H3A 107.014 no .
C2 C3 H3B 107.024 no .
H3A C3 H3B 106.743 no .
N1 C4 H4A 108.593 no .
N1 C4 H4B 108.597 no .
C5 C4 H4A 108.584 no .
C5 C4 H4B 108.588 no .
H4A C4 H4B 107.555 no .
N3 C6 H6 118.793 no .
C7 C6 H6 118.796 no .
C6 C7 H7 120.154 no .
C13 C7 H7 120.132 no .
C9 C8 H8 119.830 no .
C13 C8 H8 119.825 no .
C8 C9 H9 119.803 no .
C10 C9 H9 119.792 no .
C9 C10 H10 119.505 no .
C11 C10 H10 119.499 no .
C10 C11 H11 119.918 no .
C12 C11 H11 119.929 no .
N1 C14 H14A 108.223 no .
N1 C14 H14B 108.234 no .
C15 C14 H14A 108.241 no .
C15 C14 H14B 108.240 no .
H14A C14 H14B 107.369 no .
N4 C16 H16 118.785 no .
C17 C16 H16 118.766 no .
C16 C17 H17 119.888 no .
C23 C17 H17 119.892 no .
C19 C18 H18 120.052 no .
C23 C18 H18 120.050 no .
C18 C19 H19 119.446 no .
C20 C19 H19 119.441 no .
C19 C20 H20 119.737 no .
C21 C20 H20 119.739 no .
C20 C21 H21 119.779 no .
C22 C21 H21 119.797 no .
N2 C24 H24A 108.149 no .
N2 C24 H24B 108.140 no .
C25 C24 H24A 108.146 no .
C25 C24 H24B 108.144 no .
H24A C24 H24B 107.313 no .
N5 C26 H26 118.819 no .
C27 C26 H26 118.832 no .
C26 C27 H27 119.836 no .
C33 C27 H27 119.836 no .
C29 C28 H28 119.871 no .
C33 C28 H28 119.893 no .
C28 C29 H29 119.518 no .
C30 C29 H29 119.507 no .
C29 C30 H30 119.854 no .
C31 C30 H30 119.847 no .
C30 C31 H31 119.785 no .
C32 C31 H31 119.763 no .
N2 C34 H34A 108.482 no .
N2 C34 H34B 108.498 no .
C35 C34 H34A 108.475 no .
C35 C34 H34B 108.470 no .
H34A C34 H34B 107.509 no .
N6 C36 H36 118.781 no .
C37 C36 H36 118.772 no .
C36 C37 H37 119.949 no .
C43 C37 H37 119.947 no .
C39 C38 H38 119.703 no .
C43 C38 H38 119.705 no .
C38 C39 H39 120.370 no .
C40 C39 H39 120.385 no .
C39 C40 H40 119.155 no .
C41 C40 H40 119.145 no .
C40 C41 H41 120.085 no .
C42 C41 H41 120.072 no .
C44 C45 H45 120.107 no .
C46 C45 H45 120.110 no .
C45 C46 H46 120.117 no .
C47 C46 H46 120.103 no .
C46 C47 H47 119.825 no .
C48 C47 H47 119.816 no .
C47 C48 H48 120.056 no .
C49 C48 H48 120.033 no .
C44 C49 H49 120.883 no .
C48 C49 H49 120.911 no .
C50 C51 H51 121.790 no .
C52 C51 H51 121.805 no .
C51 C52 H52 119.910 no .
C53 C52 H52 119.932 no .
C52 C53 H53 119.157 no .
C54 C53 H53 119.182 no .
C53 C54 H54 120.680 no .
C55 C54 H54 120.676 no .
C50 C55 H55 119.852 no .
C54 C55 H55 119.867 no .
O13 C56 H56A 110.590 no .
O13 C56 H56B 110.589 no .
C57 C56 H56A 110.593 no .
C57 C56 H56B 110.588 no .
H56A C56 H56B 108.721 no .
C56 C57 H57A 111.649 no .
C56 C57 H57B 111.653 no .
C58 C57 H57A 111.651 no .
C58 C57 H57B 111.666 no .
H57A C57 H57B 109.442 no .
C57 C58 H58A 108.369 no .
C57 C58 H58B 108.379 no .
C59 C58 H58A 108.370 no .
C59 C58 H58B 108.367 no .
H58A C58 H58B 107.433 no .
O13 C59 H59A 110.220 no .
O13 C59 H59B 110.232 no .
C58 C59 H59A 110.218 no .
C58 C59 H59B 110.211 no .
H59A C59 H59B 108.483 no .

loop_
_geom_bond_atom_site_label_1
_geom_bond_atom_site_label_2
_geom_bond_distance
_geom_bond_publ_flag
Zn1 O1 1.966(4) yes
Zn1 O2 1.987(3) yes
Zn1 N1 2.207(4) yes
Zn1 N3 2.040(4) yes
Zn1 N4 2.038(4) yes
Zn2 O1 1.968(4) yes
Zn2 O3 1.998(3) yes
Zn2 N2 2.208(4) yes
Zn2 N5 2.041(4) yes
Zn2 N6 2.051(4) yes
Cl1 O9 1.410(5) yes
Cl1 O10 1.409(6) yes
Cl1 O11 1.397(7) yes
Cl1 O12 1.445(4) yes
P1 O2 1.493(4) yes
P1 O3 1.487(4) yes
P1 O4 1.571(4) yes
P1 O5 1.583(4) yes
P2 O4 1.627(4) yes
P2 O6 1.606(4) yes
P2 O7 1.467(4) yes
P2 O8 1.475(4) yes
O1 C2 1.398(6) yes
O5 C44 1.414(6) yes
O6 C50 1.414(7) yes
O13 C56 1.399(15) yes
O13 C59 1.414(17) yes
O19 O20 1.112(15) yes
N1 C1 1.440(11) yes
N1 C4 1.455(7) yes
N1 C14 1.444(8) yes
N2 C3 1.450(10) yes
N2 C24 1.427(8) yes
N2 C34 1.443(7) yes
N3 C5 1.320(6) yes
N3 C6 1.351(6) yes
N4 C15 1.320(7) yes
N4 C16 1.366(7) yes
N5 C25 1.316(6) yes
N5 C26 1.360(7) yes
N6 C35 1.315(6) yes
N6 C36 1.359(6) yes
C1 C2 1.377(12) yes
C2 C3 1.388(12) yes
C4 C5 1.501(7) yes
C5 C12 1.434(7) yes
C6 C7 1.358(8) yes
C7 C13 1.415(7) yes
C8 C9 1.354(8) yes
C8 C13 1.411(7) yes
C9 C10 1.401(9) yes
C10 C11 1.361(8) yes
C11 C12 1.413(7) yes
C12 C13 1.416(7) yes
C14 C15 1.492(9) yes
C15 C22 1.424(7) yes
C16 C17 1.349(8) yes
C17 C23 1.406(8) yes
C18 C19 1.361(9) yes
C18 C23 1.396(7) yes
C19 C20 1.386(9) yes
C20 C21 1.360(9) yes
C21 C22 1.413(9) yes
C22 C23 1.417(7) yes
C24 C25 1.498(9) yes
C25 C32 1.420(7) yes
C26 C27 1.343(8) yes
C27 C33 1.409(9) yes
C28 C29 1.350(10) yes
C28 C33 1.408(7) yes
C29 C30 1.384(9) yes
C30 C31 1.367(8) yes
C31 C32 1.404(8) yes
C32 C33 1.406(8) yes
C34 C35 1.497(7) yes
C35 C42 1.432(7) yes
C36 C37 1.348(7) yes
C37 C43 1.413(7) yes
C38 C39 1.371(8) yes
C38 C43 1.396(7) yes
C39 C40 1.409(8) yes
C40 C41 1.351(8) yes
C41 C42 1.412(7) yes
C42 C43 1.415(7) yes
C44 C45 1.371(8) yes
C44 C49 1.363(8) yes
C45 C46 1.374(8) yes
C46 C47 1.372(10) yes
C47 C48 1.382(10) yes
C48 C49 1.403(8) yes
C50 C51 1.382(9) yes
C50 C55 1.367(10) yes
C51 C52 1.408(12) yes
C52 C53 1.382(16) yes
C53 C54 1.365(13) yes
C54 C55 1.374(9) yes
C56 C57 1.42(3) yes
C57 C58 1.52(3) yes
C58 C59 1.16(3) yes
C1 H1A 0.990 no
C1 H1B 0.990 no
C2 H2 1.000 no
C3 H3A 0.990 no
C3 H3B 0.990 no
C4 H4A 0.990 no
C4 H4B 0.990 no
C6 H6 0.950 no
C7 H7 0.950 no
C8 H8 0.950 no
C9 H9 0.950 no
C10 H10 0.950 no
C11 H11 0.950 no
C14 H14A 0.990 no
C14 H14B 0.990 no
C16 H16 0.950 no
C17 H17 0.950 no
C18 H18 0.950 no
C19 H19 0.950 no
C20 H20 0.950 no
C21 H21 0.950 no
C24 H24A 0.990 no
C24 H24B 0.990 no
C26 H26 0.950 no
C27 H27 0.950 no
C28 H28 0.950 no
C29 H29 0.950 no
C30 H30 0.950 no
C31 H31 0.950 no
C34 H34A 0.990 no
C34 H34B 0.990 no
C36 H36 0.950 no
C37 H37 0.950 no
C38 H38 0.950 no
C39 H39 0.950 no
C40 H40 0.950 no
C41 H41 0.950 no
C45 H45 0.950 no
C46 H46 0.950 no
C47 H47 0.950 no
C48 H48 0.950 no
C49 H49 0.950 no
C51 H51 0.950 no
C52 H52 0.950 no
C53 H53 0.950 no
C54 H54 0.950 no
C55 H55 0.950 no
C56 H56A 0.990 no
C56 H56B 0.990 no
C57 H57A 0.990 no
C57 H57B 0.990 no
C58 H58A 0.990 no
C58 H58B 0.990 no
C59 H59A 0.990 no
C59 H59B 0.990 no

loop_
_geom_contact_atom_site_label_1
_geom_contact_atom_site_label_2
_geom_contact_distance
_geom_contact_publ_flag
_geom_contact_site_symmetry_2
Zn2 O2 3.596(4) no .
P1 O1 3.463(4) no .
P1 O6 3.550(4) no .
P1 O8 3.266(4) no .
P1 C45 3.473(5) no .
P1 C49 3.329(6) no .
P2 O5 3.137(4) no .
P2 C51 3.375(7) no .
P2 C55 3.417(7) no .
O2 C6 3.137(6) no .
O2 C16 3.211(6) no .
O2 C44 3.198(6) no .
O2 C45 3.538(6) no .
O3 O8 3.520(5) no .
O3 C26 3.202(6) no .
O3 C36 3.191(6) no .
O3 C44 3.051(6) no .
O3 C49 3.181(6) no .
O4 C50 2.974(6) no .
O4 C55 3.130(7) no .
O5 O6 3.207(5) no .
O5 O8 3.095(6) no .
O7 C50 3.025(8) no .
O7 C51 3.228(9) no .
N3 C13 2.785(7) no .
N3 C14 3.570(8) no .
N4 C23 2.791(6) no .
N5 C33 2.783(6) no .
N6 C43 2.787(7) no .
C1 C15 3.397(11) no .
C2 C4 3.413(10) no .
C2 C14 3.501(10) no .
C2 C24 3.411(11) no .
C2 C34 3.506(11) no .
C3 C25 3.465(10) no .
C3 C35 3.586(11) no .
C4 C11 2.999(8) no .
C4 C15 3.545(7) no .
C5 C7 2.754(7) no .
C5 C14 3.336(9) no .
C6 C12 2.750(7) no .
C8 C11 2.787(8) no .
C9 C12 2.793(8) no .
C10 C13 2.775(8) no .
C14 C21 2.971(9) no .
C15 C17 2.744(8) no .
C16 C22 2.745(8) no .
C16 C54 3.544(9) no .
C18 C21 2.780(9) no .
C19 C22 2.780(8) no .
C20 C23 2.773(9) no .
C24 C31 2.960(9) no .
C24 C35 3.371(11) no .
C25 C27 2.725(8) no .
C25 C34 3.486(8) no .
C26 C32 2.743(8) no .
C28 C31 2.769(9) no .
C29 C32 2.776(7) no .
C30 C33 2.772(9) no .
C34 C41 2.974(9) no .
C35 C37 2.738(7) no .
C36 C42 2.753(7) no .
C38 C41 2.789(8) no .
C39 C42 2.795(8) no .
C40 C43 2.770(8) no .
C44 C47 2.736(8) no .
C45 C48 2.753(9) no .
C46 C49 2.775(9) no .
C50 C53 2.718(11) no .
C51 C54 2.807(13) no .
C52 C55 2.750(11) no .
O5 C3 3.536(7) no 6_555
O7 O14 2.707(6) no 2_655
O7 C37 3.236(6) no 2_655
O7 C38 3.482(7) no 2_655
O8 O14 2.780(7) no .
O8 O16 2.845(7) no .
O8 C1 3.430(9) no 6_555
O8 C4 3.564(7) no 6_555
O9 C24 3.557(12) no 6_555
O9 C34 3.415(10) no 6_555
O10 C7 3.433(7) no .
O10 C30 3.540(8) no 4_555
O10 C47 3.570(8) no 2_555
O10 C53 3.345(10) no 7_556
O11 C6 3.588(10) no .
O11 C54 3.196(11) no .
O11 C55 3.218(10) no .
O12 C7 3.518(7) no .
O12 C34 3.365(8) no 6_555
O12 C41 3.434(7) no 6_555
O12 C45 3.301(8) no .
O12 C46 3.542(8) no .
O12 C46 3.400(7) no 2_555
O12 C47 3.301(8) no 2_555
O13 O18 2.583(13) no 7_555
O14 O7 2.707(6) no 2_655
O14 O8 2.780(7) no .
O14 O15 2.698(7) no .
O14 O16 3.424(7) no .
O14 C11 3.301(7) no 6_555
O15 O14 2.698(7) no .
O15 O16 2.920(10) no .
O15 O18 2.633(10) no 7_555
O15 C4 3.408(9) no 6_555
O15 C14 3.547(11) no 6_555
O16 O8 2.845(7) no .
O16 O14 3.424(7) no .
O16 O15 2.920(10) no .
O16 O17 2.761(10) no .
O16 C14 3.585(10) no 6_555
O16 C49 3.408(9) no .
O17 O16 2.761(10) no .
O17 O17 2.708(13) no 7_555
O17 O18 2.635(14) no .
O17 C21 3.425(10) no 6_555
O18 O13 2.583(13) no 7_555
O18 O15 2.633(10) no 7_555
O18 O17 2.635(14) no .
O18 C27 3.444(11) no .
O18 C48 3.504(10) no .
O18 C56 3.592(16) no 7_555
O18 C59 3.566(17) no 7_555
O19 C28 3.598(14) no 3_555
O20 C28 3.519(7) no .
O20 C28 3.519(7) no 3_555
N3 C9 3.547(7) no 2_555
N6 C38 3.549(7) no 2_655
C1 O8 3.430(9) no 6_545
C3 O5 3.536(7) no 6_545
C4 O8 3.564(7) no 6_545
C4 O15 3.408(9) no 6_545
C5 C9 3.540(8) no 2_555
C6 O11 3.588(10) no .
C6 C8 3.569(8) no 2_555
C7 O10 3.433(7) no .
C7 O12 3.518(7) no .
C8 C6 3.569(8) no 2_555
C9 N3 3.547(7) no 2_555
C9 C5 3.540(8) no 2_555
C11 O14 3.301(7) no 6_545
C13 C13 3.495(7) no 2_555
C14 O15 3.547(11) no 6_545
C14 O16 3.585(10) no 6_545
C15 C29 3.509(9) no 4_555
C18 C32 3.569(9) no 4_555
C19 C25 3.501(9) no 4_555
C20 C27 3.565(10) no 4_555
C21 O17 3.425(10) no 6_545
C21 C33 3.495(9) no 4_555
C22 C28 3.574(8) no 4_555
C23 C31 3.522(10) no 4_555
C24 O9 3.557(12) no 6_545
C25 C19 3.501(9) no 4_554
C27 O18 3.444(11) no .
C27 C20 3.565(10) no 4_554
C28 O19 3.598(14) no 3_555
C28 O20 3.519(7) no .
C28 C22 3.574(8) no 4_554
C29 C15 3.509(9) no 4_554
C30 O10 3.540(8) no 4_554
C30 C53 3.508(12) no 6_545
C31 C23 3.522(10) no 4_554
C31 C53 3.414(12) no 6_545
C31 C54 3.506(10) no 6_545
C32 C18 3.569(9) no 4_554
C33 C21 3.495(9) no 4_554
C34 O9 3.415(10) no 6_545
C34 O12 3.365(8) no 6_545
C36 C38 3.560(7) no 2_655
C37 O7 3.236(6) no 2_655
C37 C37 3.392(7) no 2_655
C37 C43 3.588(7) no 2_655
C38 O7 3.482(7) no 2_655
C38 N6 3.549(7) no 2_655
C38 C36 3.560(7) no 2_655
C38 C57 3.554(18) no .
C41 O12 3.434(7) no 6_545
C43 C37 3.588(7) no 2_655
C43 C43 3.575(7) no 2_655
C45 O12 3.301(8) no .
C46 O12 3.542(8) no .
C46 O12 3.400(7) no 2_555
C47 O10 3.570(8) no 2_555
C47 O12 3.301(8) no 2_555
C48 O18 3.504(10) no .
C49 O16 3.408(9) no .
C53 O10 3.345(10) no 7_556
C53 C30 3.508(12) no 6_555
C53 C31 3.414(12) no 6_555
C54 O11 3.196(11) no .
C54 C31 3.506(10) no 6_555
C55 O11 3.218(10) no .
C56 O18 3.592(16) no 7_555
C57 C38 3.554(18) no .
C59 O18 3.566(17) no 7_555
Zn1 H1A 3.4776 no .
Zn1 H2 3.0887 no .
Zn1 H4B 3.5066 no .
Zn1 H6 3.0136 no .
Zn1 H14B 3.5947 no .
Zn1 H16 3.0572 no .
Zn2 H2 3.0033 no .
Zn2 H3B 3.5519 no .
Zn2 H26 3.0559 no .
Zn2 H34B 3.5476 no .
Zn2 H36 3.0472 no .
P1 H16 3.5166 no .
P1 H36 3.3420 no .
P1 H45 3.5253 no .
P1 H49 3.3048 no .
P1 H55 3.1667 no .
P2 H36 3.0713 no .
P2 H51 3.3900 no .
P2 H55 3.4346 no .
O1 H1A 2.9550 no .
O1 H1B 3.0590 no .
O1 H3A 3.0594 no .
O1 H3B 2.9496 no .
O2 H6 2.5658 no .
O2 H16 2.6606 no .
O2 H45 3.3129 no .
O2 H55 3.0151 no .
O3 H26 2.6464 no .
O3 H36 2.6246 no .
O3 H49 2.8781 no .
O4 H16 3.1366 no .
O4 H36 2.9593 no .
O4 H55 2.8747 no .
O5 H45 2.5645 no .
O5 H49 2.5742 no .
O5 H55 2.9311 no .
O6 H51 2.5955 no .
O6 H55 2.5513 no .
O7 H36 3.3251 no .
O7 H51 3.0277 no .
O8 H36 2.7615 no .
O13 H57A 2.9145 no .
O13 H57B 2.9215 no .
O13 H58A 2.8071 no .
O13 H58B 2.7122 no .
N1 H2 2.6638 no .
N2 H2 2.6795 no .
N3 H4A 3.1035 no .
N3 H4B 2.9774 no .
N3 H7 3.2249 no .
N4 H14A 3.0594 no .
N4 H14B 3.0166 no .
N4 H17 3.2303 no .
N5 H2 3.5595 no .
N5 H24A 3.0084 no .
N5 H24B 3.0604 no .
N5 H27 3.2191 no .
N6 H34A 3.0942 no .
N6 H34B 2.9777 no .
N6 H37 3.2232 no .
C1 H3A 2.6781 no .
C1 H3B 2.6538 no .
C1 H4A 2.9887 no .
C1 H4B 2.4067 no .
C1 H14A 2.3407 no .
C1 H14B 3.0942 no .
C2 H4B 3.2567 no .
C2 H14A 3.5144 no .
C2 H24A 3.3235 no .
C2 H34B 3.4070 no .
C3 H1A 2.6495 no .
C3 H1B 2.6801 no .
C3 H24A 2.3007 no .
C3 H24B 3.0349 no .
C3 H34A 2.9974 no .
C3 H34B 2.3697 no .
C4 H1A 3.1173 no .
C4 H1B 2.3866 no .
C4 H2 3.2005 no .
C4 H11 2.6775 no .
C4 H14A 2.9854 no .
C4 H14B 2.3096 no .
C5 H6 3.1679 no .
C5 H11 2.6989 no .
C5 H14B 3.1655 no .
C6 H45 3.2658 no .
C7 H8 2.6715 no .
C8 H7 2.6778 no .
C8 H10 3.2403 no .
C9 H11 3.2610 no .
C10 H8 3.2492 no .
C11 H4A 2.8035 no .
C11 H4B 3.0575 no .
C11 H9 3.2546 no .
C12 H4A 2.7187 no .
C12 H4B 2.8654 no .
C12 H7 3.2887 no .
C12 H8 3.2996 no .
C12 H10 3.2628 no .
C13 H6 3.2531 no .
C13 H9 3.2580 no .
C13 H11 3.2939 no .
C14 H1A 2.2995 no .
C14 H1B 2.9566 no .
C14 H4A 2.3547 no .
C14 H4B 3.1270 no .
C14 H21 2.6515 no .
C15 H1A 3.2331 no .
C15 H16 3.1705 no .
C15 H21 2.6981 no .
C16 H54 3.4199 no .
C17 H18 2.6515 no .
C17 H54 3.4933 no .
C18 H17 2.6525 no .
C18 H20 3.2422 no .
C19 H21 3.2407 no .
C20 H18 3.2481 no .
C21 H14A 2.8476 no .
C21 H14B 2.9213 no .
C21 H19 3.2347 no .
C22 H14A 2.7391 no .
C22 H14B 2.7608 no .
C22 H17 3.2806 no .
C22 H18 3.2939 no .
C22 H20 3.2651 no .
C23 H16 3.2418 no .
C23 H19 3.2432 no .
C23 H21 3.2904 no .
C24 H2 3.2116 no .
C24 H3A 2.2949 no .
C24 H3B 3.0258 no .
C24 H31 2.6332 no .
C24 H34A 2.3280 no .
C24 H34B 3.0820 no .
C25 H3A 3.4184 no .
C25 H26 3.1609 no .
C25 H31 2.6820 no .
C25 H34A 3.5145 no .
C26 H49 3.4158 no .
C27 H28 2.6719 no .
C28 H27 2.6715 no .
C28 H30 3.2312 no .
C29 H31 3.2427 no .
C30 H28 3.2362 no .
C31 H24A 2.9362 no .
C31 H24B 2.8129 no .
C31 H29 3.2384 no .
C32 H24A 2.7841 no .
C32 H24B 2.7185 no .
C32 H27 3.2726 no .
C32 H28 3.2861 no .
C32 H30 3.2624 no .
C33 H26 3.2420 no .
C33 H29 3.2496 no .
C33 H31 3.2770 no .
C34 H3A 3.0202 no .
C34 H3B 2.3447 no .
C34 H24A 3.0118 no .
C34 H24B 2.2967 no .
C34 H41 2.6548 no .
C35 H3B 3.5628 no .
C35 H24B 3.2725 no .
C35 H36 3.1629 no .
C35 H41 2.7048 no .
C37 H38 2.6487 no .
C38 H37 2.6584 no .
C38 H40 3.2501 no .
C39 H41 3.2676 no .
C40 H38 3.2591 no .
C41 H34A 2.7585 no .
C41 H34B 3.0352 no .
C41 H39 3.2611 no .
C42 H34A 2.6934 no .
C42 H34B 2.8370 no .
C42 H37 3.2861 no .
C42 H38 3.2878 no .
C42 H40 3.2493 no .
C43 H36 3.2472 no .
C43 H39 3.2627 no .
C43 H41 3.2957 no .
C44 H6 3.5966 no .
C44 H46 3.2337 no .
C44 H48 3.2339 no .
C45 H6 2.9152 no .
C45 H47 3.2327 no .
C45 H49 3.2482 no .
C46 H48 3.2453 no .
C47 H45 3.2342 no .
C47 H49 3.2719 no .
C48 H26 3.2796 no .
C48 H46 3.2469 no .
C49 H26 2.8511 no .
C49 H45 3.2424 no .
C49 H47 3.2686 no .
C50 H52 3.2375 no .
C50 H54 3.2370 no .
C51 H53 3.2717 no .
C51 H55 3.2616 no .
C52 H54 3.2563 no .
C53 H17 3.0303 no .
C53 H51 3.2842 no .
C53 H55 3.2161 no .
C54 H16 2.9285 no .
C54 H17 3.0929 no .
C54 H52 3.2493 no .
C55 H16 2.9215 no .
C55 H51 3.2715 no .
C55 H53 3.2130 no .
C56 H58A 2.9535 no .
C56 H58B 2.8964 no .
C56 H59A 3.0115 no .
C56 H59B 2.9228 no .
C57 H59A 2.9852 no .
C57 H59B 2.8942 no .
C58 H56A 2.9400 no .
C58 H56B 2.9324 no .
C59 H56A 2.9970 no .
C59 H56B 2.9434 no .
C59 H57A 2.9417 no .
C59 H57B 2.8983 no .
H1A H2 2.5529 no .
H1A H3A 2.9530 no .
H1A H3B 2.4658 no .
H1A H4A 3.4419 no .
H1A H4B 3.1953 no .
H1A H14A 1.8695 no .
H1A H14B 3.0872 no .
H1B H2 1.8304 no .
H1B H3A 2.5252 no .
H1B H3B 2.9638 no .
H1B H4A 2.8520 no .
H1B H4B 1.9995 no .
H1B H14A 2.8426 no .
H1B H14B 3.4378 no .
H2 H3A 1.8434 no .
H2 H3B 2.5615 no .
H2 H4B 2.8056 no .
H2 H24A 2.9647 no .
H3A H24A 1.8121 no .
H3A H24B 2.9571 no .
H3A H34A 3.3389 no .
H3A H34B 3.0299 no .
H3B H24A 2.9745 no .
H3B H24B 3.4565 no .
H3B H34A 2.9184 no .
H3B H34B 1.8969 no .
H4A H11 2.3186 no .
H4A H14A 2.8654 no .
H4A H14B 1.9052 no .
H4B H11 2.6102 no .
H4B H14A 3.5215 no .
H4B H14B 3.1371 no .
H6 H7 2.2933 no .
H6 H45 2.4180 no .
H7 H8 2.5221 no .
H7 H45 3.4762 no .
H7 H46 3.3727 no .
H8 H9 2.2986 no .
H9 H10 2.3407 no .
H10 H11 2.3031 no .
H14A H21 2.3609 no .
H14B H21 2.4839 no .
H16 H17 2.2796 no .
H16 H54 2.9614 no .
H16 H55 2.9169 no .
H17 H18 2.4961 no .
H17 H53 2.9310 no .
H17 H54 3.0926 no .
H18 H19 2.3033 no .
H19 H20 2.3240 no .
H20 H21 2.3030 no .
H24A H31 2.4858 no .
H24A H34A 2.9333 no .
H24A H34B 3.5088 no .
H24B H31 2.3240 no .
H24B H34A 1.8518 no .
H24B H34B 3.0611 no .
H26 H27 2.2740 no .
H26 H48 3.2350 no .
H26 H49 2.4878 no .
H27 H28 2.5196 no .
H27 H48 3.3702 no .
H28 H29 2.2917 no .
H29 H30 2.3252 no .
H30 H31 2.3112 no .
H34A H41 2.2716 no .
H34B H41 2.5950 no .
H36 H37 2.2796 no .
H37 H38 2.4945 no .
H38 H39 2.3220 no .
H39 H40 2.3522 no .
H40 H41 2.2904 no .
H45 H46 2.3272 no .
H45 H55 3.4066 no .
H46 H47 2.3209 no .
H47 H48 2.3301 no .
H48 H49 2.3664 no .
H51 H52 2.3829 no .
H52 H53 2.3194 no .
H53 H54 2.3136 no .
H54 H55 2.3318 no .
H56A H57A 2.1298 no .
H56A H57B 2.6688 no .
H56A H58B 3.3404 no .
H56A H59A 3.4909 no .
H56B H57A 2.6739 no .
H56B H57B 2.1296 no .
H56B H58A 3.4072 no .
H56B H59B 3.3073 no .
H57A H58A 2.6976 no .
H57A H58B 2.1934 no .
H57A H59A 3.4360 no .
H57B H58A 2.1968 no .
H57B H58B 2.7396 no .
H57B H59B 3.2632 no .
H58A H59A 2.3781 no .
H58A H59B 1.8175 no .
H58B H59A 1.8141 no .
H58B H59B 2.4557 no .
Zn1 H39 3.5486 no 2_655
Zn2 H9 3.5850 no 2_555
Cl1 H6 3.4160 no .
Cl1 H7 3.3315 no .
Cl1 H24B 3.3880 no 6_555
Cl1 H30 3.4414 no 4_555
Cl1 H34A 2.9612 no 6_555
Cl1 H41 3.3475 no 6_555
Cl1 H45 3.2914 no .
Cl1 H47 3.0898 no 2_555
Cl1 H53 3.0057 no 7_556
P2 H1B 3.2503 no 6_555
P2 H38 3.4023 no 2_655
O1 H9 3.1538 no 2_555
O1 H39 3.1787 no 2_655
O4 H38 2.8669 no 2_655
O5 H1A 3.2247 no 6_555
O5 H1B 3.1610 no 6_555
O5 H3A 3.0512 no 6_555
O5 H3B 3.1359 no 6_555
O6 H1B 2.7974 no 6_555
O6 H2 3.1649 no 6_555
O6 H3A 2.7472 no 6_555
O6 H4B 3.5711 no 6_555
O6 H10 2.6599 no 5_555
O6 H24A 3.3849 no 6_555
O7 H37 2.3493 no 2_655
O7 H38 2.6767 no 2_655
O7 H56B 3.2171 no 2_655
O8 H1B 2.5151 no 6_555
O8 H4A 3.4317 no 6_555
O8 H4B 2.9251 no 6_555
O9 H17 3.3375 no 7_556
O9 H18 2.7903 no 7_556
O9 H24B 2.6173 no 6_555
O9 H31 3.5433 no 6_555
O9 H34A 2.4293 no 6_555
O9 H41 3.0832 no 6_555
O9 H47 3.5820 no 2_555
O9 H53 2.7500 no 7_556
O9 H58A 3.3025 no 8_455
O9 H59B 3.0087 no 8_455
O10 H6 3.5680 no .
O10 H7 2.9746 no .
O10 H30 2.8947 no 4_555
O10 H47 2.6709 no 2_555
O10 H52 3.1448 no 7_556
O10 H53 2.5731 no 7_556
O10 H59B 3.3277 no 8_455
O11 H6 2.8994 no .
O11 H24A 3.5128 no 6_555
O11 H24B 3.2781 no 6_555
O11 H30 2.9117 no 4_555
O11 H34A 3.3753 no 6_555
O11 H45 2.8890 no .
O11 H53 3.3386 no 7_556
O11 H54 2.6022 no .
O11 H55 2.6464 no .
O12 H6 3.2251 no .
O12 H7 2.7672 no .
O12 H34A 2.7107 no 6_555
O12 H34B 3.0895 no 6_555
O12 H41 2.4864 no 6_555
O12 H45 2.5458 no .
O12 H46 3.0456 no .
O12 H46 2.8225 no 2_555
O12 H47 2.6139 no 2_555
O13 H20 3.5763 no 4_554
O13 H48 3.4514 no 7_555
O13 H52 3.1927 no 2_655
O14 H4A 3.0091 no 6_555
O14 H4B 3.3785 no 6_555
O14 H11 2.3725 no 6_555
O14 H36 3.5756 no .
O14 H37 2.9181 no .
O14 H51 3.1200 no 2_655
O15 H4A 2.4201 no 6_555
O15 H11 3.1758 no 6_555
O15 H14B 2.6593 no 6_555
O15 H27 3.4598 no 7_555
O15 H28 2.7289 no 7_555
O16 H1A 3.5936 no 6_555
O16 H4A 3.4851 no 6_555
O16 H14A 2.9782 no 6_555
O16 H14B 3.3600 no 6_555
O16 H20 3.1136 no 4_554
O16 H36 3.2828 no .
O16 H49 2.4925 no .
O17 H20 3.0633 no 4_554
O17 H20 3.4002 no 6_555
O17 H21 3.3355 no 4_554
O17 H21 2.6560 no 6_555
O17 H26 3.4099 no .
O17 H27 3.1078 no .
O17 H48 3.1673 no .
O17 H49 3.0035 no .
O18 H27 2.5017 no .
O18 H48 2.5655 no .
O19 H28 3.2657 no 3_555
O20 H28 3.3851 no .
O20 H28 3.3851 no 3_555
N3 H9 3.5776 no 2_555
N3 H29 2.8472 no 4_555
N4 H29 3.5900 no 4_555
N4 H39 2.9737 no 2_655
N5 H9 3.1280 no 2_555
N5 H19 3.5149 no 4_554
N6 H19 2.7999 no 4_554
N6 H38 3.5656 no 2_655
C2 H9 3.5015 no 2_555
C2 H39 3.5148 no 2_655
C3 H45 3.5468 no 6_545
C5 H29 2.9677 no 4_555
C6 H8 3.4241 no 2_555
C6 H29 2.9570 no 4_555
C7 H29 3.2115 no 4_555
C9 H2 3.3039 no 2_555
C9 H4B 3.4162 no 2_555
C10 H2 3.4604 no 2_555
C10 H4B 2.9530 no 2_555
C10 H51 3.2827 no 5_445
C11 H4B 3.5445 no 2_555
C12 H29 3.2653 no 4_555
C13 H29 3.3867 no 4_555
C14 H28 3.5189 no 4_555
C15 H39 3.4256 no 2_655
C16 H30 3.5519 no 4_555
C16 H39 3.2327 no 2_655
C16 H57B 3.2433 no 2_655
C17 H57B 2.7464 no 2_655
C17 H58A 3.3259 no 2_655
C18 H24B 3.2542 no 4_555
C18 H57A 3.2129 no 4_555
C18 H58A 2.9920 no 2_655
C18 H58B 3.3398 no 4_555
C19 H56A 2.9925 no 4_555
C19 H57A 3.0276 no 4_555
C19 H58B 3.5733 no 4_555
C20 H56A 3.1412 no 4_555
C21 H59A 3.5757 no 4_555
C23 H57B 3.4328 no 2_655
C23 H58A 3.4517 no 2_655
C23 H58B 3.4535 no 4_555
C25 H19 3.5742 no 4_554
C26 H9 3.3204 no 2_555
C26 H20 3.4854 no 4_554
C28 H14B 3.0287 no 4_554
C29 H14B 3.4094 no 4_554
C30 H53 3.3351 no 6_545
C31 H53 3.5700 no 6_545
C35 H19 2.8957 no 4_554
C36 H19 2.9368 no 4_554
C36 H38 3.3763 no 2_655
C37 H19 3.2016 no 4_554
C37 H37 3.3616 no 2_655
C37 H56A 3.0586 no .
C38 H57A 3.1822 no .
C38 H57B 3.2456 no .
C39 H34B 3.5811 no 2_655
C39 H57A 3.5240 no .
C39 H57B 3.5212 no .
C40 H34B 3.2421 no 2_655
C40 H59A 3.4538 no 3_655
C42 H19 3.1912 no 4_554
C43 H19 3.3312 no 4_554
C43 H56A 3.4315 no .
C43 H57A 3.2477 no .
C44 H1A 3.1820 no 6_555
C44 H3B 3.0076 no 6_555
C45 H3B 2.8538 no 6_555
C45 H8 3.5146 no 2_555
C45 H34B 3.3991 no 6_555
C46 H3B 3.5780 no 6_555
C46 H7 3.1328 no 2_555
C46 H8 3.2168 no 2_555
C46 H40 3.0719 no 5_455
C46 H41 3.5309 no 5_455
C46 H46 3.5438 no 2_555
C47 H7 3.2091 no 2_555
C47 H8 3.1655 no 2_555
C47 H40 2.9024 no 5_455
C47 H41 3.5505 no 5_455
C47 H59B 3.4990 no 7_555
C48 H8 3.4446 no 2_555
C48 H40 3.3760 no 5_455
C48 H59A 3.4366 no 7_555
C49 H1A 3.1574 no 6_555
C50 H3A 3.1782 no 6_555
C50 H10 3.2387 no 5_555
C50 H24A 3.0427 no 6_555
C51 H10 3.1549 no 5_555
C51 H56B 2.9281 no 2_655
C52 H56B 2.9360 no 2_655
C53 H30 3.2113 no 6_555
C53 H31 3.0360 no 6_555
C54 H24A 3.3034 no 6_555
C54 H31 2.8133 no 6_555
C55 H3A 3.1257 no 6_555
C55 H24A 2.7395 no 6_555
C55 H31 3.3580 no 6_555
C56 H19 3.4686 no 4_554
C56 H37 3.5661 no .
C56 H52 3.5632 no 2_655
C57 H17 3.2853 no 2_655
C57 H19 3.5509 no 4_554
C57 H38 3.5463 no .
C57 H58B 3.1861 no 3_655
C58 H17 3.4698 no 2_655
C58 H18 3.3637 no 2_655
C58 H57A 3.3862 no 3_655
C58 H58B 3.2462 no 3_655
C59 H47 3.5781 no 7_555
C59 H48 3.3974 no 7_555
H1A O5 3.2247 no 6_545
H1A O16 3.5936 no 6_545
H1A C44 3.1820 no 6_545
H1A C49 3.1574 no 6_545
H1A H39 3.5691 no 2_655
H1A H49 3.1198 no 6_545
H1B P2 3.2503 no 6_545
H1B O5 3.1610 no 6_545
H1B O6 2.7974 no 6_545
H1B O8 2.5151 no 6_545
H1B H10 3.3586 no 2_555
H2 O6 3.1649 no 6_545
H2 C9 3.3039 no 2_555
H2 C10 3.4604 no 2_555
H2 H9 2.6734 no 2_555
H2 H10 2.9832 no 2_555
H3A O5 3.0512 no 6_545
H3A O6 2.7472 no 6_545
H3A C50 3.1782 no 6_545
H3A C55 3.1257 no 6_545
H3A H45 3.4298 no 6_545
H3A H55 2.7369 no 6_545
H3B O5 3.1359 no 6_545
H3B C44 3.0076 no 6_545
H3B C45 2.8538 no 6_545
H3B C46 3.5780 no 6_545
H3B H40 3.3236 no 2_655
H3B H45 2.7951 no 6_545
H4A O8 3.4317 no 6_545
H4A O14 3.0091 no 6_545
H4A O15 2.4201 no 6_545
H4A O16 3.4851 no 6_545
H4A H28 3.2377 no 4_555
H4B O6 3.5711 no 6_545
H4B O8 2.9251 no 6_545
H4B O14 3.3785 no 6_545
H4B C9 3.4162 no 2_555
H4B C10 2.9530 no 2_555
H4B C11 3.5445 no 2_555
H4B H9 3.5308 no 2_555
H4B H10 2.7447 no 2_555
H6 Cl1 3.4160 no .
H6 O10 3.5680 no .
H6 O11 2.8994 no .
H6 O12 3.2251 no .
H6 H8 3.5320 no 2_555
H6 H29 3.4123 no 4_555
H7 Cl1 3.3315 no .
H7 O10 2.9746 no .
H7 O12 2.7672 no .
H7 C46 3.1328 no 2_555
H7 C47 3.2091 no 2_555
H7 H7 3.5155 no 2_555
H7 H46 2.8168 no 2_555
H7 H47 2.9451 no 2_555
H8 C6 3.4241 no 2_555
H8 C45 3.5146 no 2_555
H8 C46 3.2168 no 2_555
H8 C47 3.1655 no 2_555
H8 C48 3.4446 no 2_555
H8 H6 3.5320 no 2_555
H8 H46 3.5628 no 2_555
H8 H47 3.4713 no 2_555
H9 Zn2 3.5850 no 2_555
H9 O1 3.1538 no 2_555
H9 N3 3.5776 no 2_555
H9 N5 3.1280 no 2_555
H9 C2 3.5015 no 2_555
H9 C26 3.3204 no 2_555
H9 H2 2.6734 no 2_555
H9 H4B 3.5308 no 2_555
H9 H26 3.4206 no 2_555
H10 O6 2.6599 no 5_445
H10 C50 3.2387 no 5_445
H10 C51 3.1549 no 5_445
H10 H1B 3.3586 no 2_555
H10 H2 2.9832 no 2_555
H10 H4B 2.7447 no 2_555
H10 H51 2.6574 no 5_445
H11 O14 2.3725 no 6_545
H11 O15 3.1758 no 6_545
H11 H11 3.5681 no 2_555
H11 H51 3.2976 no 5_445
H14A O16 2.9782 no 6_545
H14A H49 3.2848 no 6_545
H14B O15 2.6593 no 6_545
H14B O16 3.3600 no 6_545
H14B C28 3.0287 no 4_555
H14B C29 3.4094 no 4_555
H14B H28 2.6369 no 4_555
H14B H29 3.3516 no 4_555
H16 H38 3.5293 no 2_655
H16 H39 3.4197 no 2_655
H16 H57B 3.3060 no 2_655
H17 O9 3.3375 no 7_556
H17 C57 3.2853 no 2_655
H17 C58 3.4698 no 2_655
H17 H57B 2.4683 no 2_655
H17 H58A 2.8057 no 2_655
H18 O9 2.7903 no 7_556
H18 C58 3.3637 no 2_655
H18 H24B 2.8886 no 4_555
H18 H34A 3.1312 no 4_555
H18 H57A 3.1795 no 4_555
H18 H58A 2.3871 no 2_655
H19 N5 3.5149 no 4_555
H19 N6 2.7999 no 4_555
H19 C25 3.5742 no 4_555
H19 C35 2.8957 no 4_555
H19 C36 2.9368 no 4_555
H19 C37 3.2016 no 4_555
H19 C42 3.1912 no 4_555
H19 C43 3.3312 no 4_555
H19 C56 3.4686 no 4_555
H19 C57 3.5509 no 4_555
H19 H24B 3.5752 no 4_555
H19 H34A 3.5846 no 4_555
H19 H36 3.4027 no 4_555
H19 H56A 2.6887 no 4_555
H19 H57A 2.8491 no 4_555
H20 O13 3.5763 no 4_555
H20 O16 3.1136 no 4_555
H20 O17 3.0633 no 4_555
H20 O17 3.4002 no 6_545
H20 C26 3.4854 no 4_555
H20 H56A 2.9507 no 4_555
H21 O17 3.3355 no 4_555
H21 O17 2.6560 no 6_545
H21 H27 3.5984 no 4_555
H24A O6 3.3849 no 6_545
H24A O11 3.5128 no 6_545
H24A C50 3.0427 no 6_545
H24A C54 3.3034 no 6_545
H24A C55 2.7395 no 6_545
H24A H55 2.7261 no 6_545
H24B Cl1 3.3880 no 6_545
H24B O9 2.6173 no 6_545
H24B O11 3.2781 no 6_545
H24B C18 3.2542 no 4_554
H24B H18 2.8886 no 4_554
H24B H19 3.5752 no 4_554
H26 O17 3.4099 no .
H26 H9 3.4206 no 2_555
H27 O15 3.4598 no 7_555
H27 O17 3.1078 no .
H27 O18 2.5017 no .
H27 H21 3.5984 no 4_554
H28 O15 2.7289 no 7_555
H28 O19 3.2657 no 3_555
H28 O20 3.3851 no .
H28 C14 3.5189 no 4_554
H28 H4A 3.2377 no 4_554
H28 H14B 2.6369 no 4_554
H29 N3 2.8472 no 4_554
H29 N4 3.5900 no 4_554
H29 C5 2.9677 no 4_554
H29 C6 2.9570 no 4_554
H29 C7 3.2115 no 4_554
H29 C12 3.2653 no 4_554
H29 C13 3.3867 no 4_554
H29 H6 3.4123 no 4_554
H29 H14B 3.3516 no 4_554
H30 Cl1 3.4414 no 4_554
H30 O10 2.8947 no 4_554
H30 O11 2.9117 no 4_554
H30 C16 3.5519 no 4_554
H30 C53 3.2113 no 6_545
H30 H53 2.8080 no 6_545
H30 H54 2.8426 no 4_554
H31 O9 3.5433 no 6_545
H31 C53 3.0360 no 6_545
H31 C54 2.8133 no 6_545
H31 C55 3.3580 no 6_545
H31 H53 3.2614 no 6_545
H31 H54 2.8639 no 6_545
H34A Cl1 2.9612 no 6_545
H34A O9 2.4293 no 6_545
H34A O11 3.3753 no 6_545
H34A O12 2.7107 no 6_545
H34A H18 3.1312 no 4_554
H34A H19 3.5846 no 4_554
H34B O12 3.0895 no 6_545
H34B C39 3.5811 no 2_655
H34B C40 3.2421 no 2_655
H34B C45 3.3991 no 6_545
H34B H40 3.2123 no 2_655
H34B H45 3.1332 no 6_545
H34B H46 3.5280 no 6_545
H36 O14 3.5756 no .
H36 O16 3.2828 no .
H36 H19 3.4027 no 4_554
H36 H38 3.4236 no 2_655
H37 O7 2.3493 no 2_655
H37 O14 2.9181 no .
H37 C37 3.3616 no 2_655
H37 C56 3.5661 no .
H37 H37 3.1626 no 2_655
H37 H56A 2.9362 no .
H37 H56B 3.3681 no .
H38 P2 3.4023 no 2_655
H38 O4 2.8669 no 2_655
H38 O7 2.6767 no 2_655
H38 N6 3.5656 no 2_655
H38 C36 3.3763 no 2_655
H38 C57 3.5463 no .
H38 H16 3.5293 no 2_655
H38 H36 3.4236 no 2_655
H38 H56B 3.3486 no .
H38 H57A 3.4335 no .
H38 H57B 3.1128 no .
H39 Zn1 3.5486 no 2_655
H39 O1 3.1787 no 2_655
H39 N4 2.9737 no 2_655
H39 C2 3.5148 no 2_655
H39 C15 3.4256 no 2_655
H39 C16 3.2327 no 2_655
H39 H1A 3.5691 no 2_655
H39 H16 3.4197 no 2_655
H39 H57B 3.5880 no .
H40 C46 3.0719 no 5_545
H40 C47 2.9024 no 5_545
H40 C48 3.3760 no 5_545
H40 H3B 3.3236 no 2_655
H40 H34B 3.2123 no 2_655
H40 H46 3.2918 no 5_545
H40 H47 3.0324 no 5_545
H40 H59A 3.0117 no 3_655
H40 H59B 3.4719 no 3_655
H41 Cl1 3.3475 no 6_545
H41 O9 3.0832 no 6_545
H41 O12 2.4864 no 6_545
H41 C46 3.5309 no 5_545
H41 C47 3.5505 no 5_545
H41 H46 3.1379 no 5_545
H41 H47 3.1830 no 5_545
H45 Cl1 3.2914 no .
H45 O11 2.8890 no .
H45 O12 2.5458 no .
H45 C3 3.5468 no 6_555
H45 H3A 3.4298 no 6_555
H45 H3B 2.7951 no 6_555
H45 H34B 3.1332 no 6_555
H46 O12 3.0456 no .
H46 O12 2.8225 no 2_555
H46 C46 3.5438 no 2_555
H46 H7 2.8168 no 2_555
H46 H8 3.5628 no 2_555
H46 H34B 3.5280 no 6_555
H46 H40 3.2918 no 5_455
H46 H41 3.1379 no 5_455
H46 H46 2.6070 no 2_555
H47 Cl1 3.0898 no 2_555
H47 O9 3.5820 no 2_555
H47 O10 2.6709 no 2_555
H47 O12 2.6139 no 2_555
H47 C59 3.5781 no 7_555
H47 H7 2.9451 no 2_555
H47 H8 3.4713 no 2_555
H47 H40 3.0324 no 5_455
H47 H41 3.1830 no 5_455
H47 H59A 3.4394 no 7_555
H47 H59B 2.8723 no 7_555
H48 O13 3.4514 no 7_555
H48 O17 3.1673 no .
H48 O18 2.5655 no .
H48 C59 3.3974 no 7_555
H48 H59A 2.9958 no 7_555
H48 H59B 3.2698 no 7_555
H49 O16 2.4925 no .
H49 O17 3.0035 no .
H49 H1A 3.1198 no 6_555
H49 H14A 3.2848 no 6_555
H51 O14 3.1200 no 2_655
H51 C10 3.2827 no 5_555
H51 H10 2.6574 no 5_555
H51 H11 3.2976 no 5_555
H51 H56B 2.9694 no 2_655
H52 O10 3.1448 no 7_556
H52 O13 3.1927 no 2_655
H52 C56 3.5632 no 2_655
H52 H56B 2.9898 no 2_655
H52 H59B 3.3876 no 2_655
H53 Cl1 3.0057 no 7_556
H53 O9 2.7500 no 7_556
H53 O10 2.5731 no 7_556
H53 O11 3.3386 no 7_556
H53 C30 3.3351 no 6_555
H53 C31 3.5700 no 6_555
H53 H30 2.8080 no 6_555
H53 H31 3.2614 no 6_555
H54 O11 2.6022 no .
H54 H30 2.8426 no 4_555
H54 H31 2.8639 no 6_555
H55 O11 2.6464 no .
H55 H3A 2.7369 no 6_555
H55 H24A 2.7261 no 6_555
H56A C19 2.9925 no 4_554
H56A C20 3.1412 no 4_554
H56A C37 3.0586 no .
H56A C43 3.4315 no .
H56A H19 2.6887 no 4_554
H56A H20 2.9507 no 4_554
H56A H37 2.9362 no .
H56B O7 3.2171 no 2_655
H56B C51 2.9281 no 2_655
H56B C52 2.9360 no 2_655
H56B H37 3.3681 no .
H56B H38 3.3486 no .
H56B H51 2.9694 no 2_655
H56B H52 2.9898 no 2_655
H57A C18 3.2129 no 4_554
H57A C19 3.0276 no 4_554
H57A C38 3.1822 no .
H57A C39 3.5240 no .
H57A C43 3.2477 no .
H57A C58 3.3862 no 3_655
H57A H18 3.1795 no 4_554
H57A H19 2.8491 no 4_554
H57A H38 3.4335 no .
H57A H58A 3.0586 no 3_655
H57A H58B 2.7905 no 3_655
H57B C16 3.2433 no 2_655
H57B C17 2.7464 no 2_655
H57B C23 3.4328 no 2_655
H57B C38 3.2456 no .
H57B C39 3.5212 no .
H57B H16 3.3060 no 2_655
H57B H17 2.4683 no 2_655
H57B H38 3.1128 no .
H57B H39 3.5880 no .
H57B H58B 3.1687 no 3_655
H58A O9 3.3025 no 8_554
H58A C17 3.3259 no 2_655
H58A C18 2.9920 no 2_655
H58A C23 3.4517 no 2_655
H58A H17 2.8057 no 2_655
H58A H18 2.3871 no 2_655
H58A H57A 3.0586 no 3_655
H58A H58B 3.1228 no 3_655
H58B C18 3.3398 no 4_554
H58B C19 3.5733 no 4_554
H58B C23 3.4535 no 4_554
H58B C57 3.1861 no 3_655
H58B C58 3.2462 no 3_655
H58B H57A 2.7905 no 3_655
H58B H57B 3.1687 no 3_655
H58B H58A 3.1228 no 3_655
H58B H58B 2.8749 no 3_655
H59A C21 3.5757 no 4_554
H59A C40 3.4538 no 3_655
H59A C48 3.4366 no 7_555
H59A H40 3.0117 no 3_655
H59A H47 3.4394 no 7_555
H59A H48 2.9958 no 7_555
H59B O9 3.0087 no 8_554
H59B O10 3.3277 no 8_554
H59B C47 3.4990 no 7_555
H59B H40 3.4719 no 3_655
H59B H47 2.8723 no 7_555
H59B H48 3.2698 no 7_555
H59B H52 3.3876 no 2_655

loop_
_geom_torsion_atom_site_label_1
_geom_torsion_atom_site_label_2
_geom_torsion_atom_site_label_3
_geom_torsion_atom_site_label_4
_geom_torsion
_geom_torsion_publ_flag
O1 Zn1 O2 P1 -4.3(3) no
O2 Zn1 O1 Zn2 -4.9(2) no
O2 Zn1 O1 C2 178.40(17) no
O1 Zn1 N1 C1 6.52(17) no
O1 Zn1 N1 C4 -115.2(2) no
O1 Zn1 N1 C14 125.0(3) no
N1 Zn1 O1 Zn2 173.9(2) no
N1 Zn1 O1 C2 -2.79(18) no
O1 Zn1 N3 C5 65.4(3) no
O1 Zn1 N3 C6 -116.3(3) no
N3 Zn1 O1 Zn2 101.9(3) no
N3 Zn1 O1 C2 -74.8(3) no
O1 Zn1 N4 C15 -80.8(3) no
O1 Zn1 N4 C16 104.3(3) no
N4 Zn1 O1 Zn2 -110.7(2) no
N4 Zn1 O1 C2 72.6(3) no
O2 Zn1 N3 C5 172.7(3) no
O2 Zn1 N3 C6 -9.1(3) no
N3 Zn1 O2 P1 -132.9(3) no
O2 Zn1 N4 C15 173.8(3) no
O2 Zn1 N4 C16 -1.1(4) no
N4 Zn1 O2 P1 115.7(3) no
N1 Zn1 N3 C5 -8.2(3) no
N1 Zn1 N3 C6 170.1(3) no
N3 Zn1 N1 C1 135.1(2) no
N3 Zn1 N1 C4 13.4(2) no
N3 Zn1 N1 C14 -106.4(3) no
N1 Zn1 N4 C15 -3.9(3) no
N1 Zn1 N4 C16 -178.8(4) no
N4 Zn1 N1 C1 -113.0(2) no
N4 Zn1 N1 C4 125.3(3) no
N4 Zn1 N1 C14 5.5(3) no
N3 Zn1 N4 C15 71.7(3) no
N3 Zn1 N4 C16 -103.2(3) no
N4 Zn1 N3 C5 -84.2(3) no
N4 Zn1 N3 C6 94.1(3) no
O1 Zn2 O3 P1 29.2(3) no
O3 Zn2 O1 Zn1 -3.7(2) no
O3 Zn2 O1 C2 172.99(17) no
O1 Zn2 N2 C3 2.43(17) no
O1 Zn2 N2 C24 120.5(3) no
O1 Zn2 N2 C34 -118.4(2) no
N2 Zn2 O1 Zn1 175.9(2) no
N2 Zn2 O1 C2 -7.42(18) no
O1 Zn2 N5 C25 -80.4(3) no
O1 Zn2 N5 C26 105.0(3) no
N5 Zn2 O1 Zn1 -109.1(2) no
N5 Zn2 O1 C2 67.6(3) no
O1 Zn2 N6 C35 69.7(3) no
O1 Zn2 N6 C36 -114.7(3) no
N6 Zn2 O1 Zn1 103.8(2) no
N6 Zn2 O1 C2 -79.5(3) no
O3 Zn2 N5 C25 174.2(3) no
O3 Zn2 N5 C26 -0.5(4) no
N5 Zn2 O3 P1 149.2(3) no
O3 Zn2 N6 C35 177.5(3) no
O3 Zn2 N6 C36 -7.0(3) no
N6 Zn2 O3 P1 -98.6(3) no
N2 Zn2 N5 C25 -3.7(3) no
N2 Zn2 N5 C26 -178.3(4) no
N5 Zn2 N2 C3 -117.2(2) no
N5 Zn2 N2 C24 0.9(3) no
N5 Zn2 N2 C34 121.9(3) no
N2 Zn2 N6 C35 -4.0(3) no
N2 Zn2 N6 C36 171.5(3) no
N6 Zn2 N2 C3 130.1(2) no
N6 Zn2 N2 C24 -111.8(3) no
N6 Zn2 N2 C34 9.2(2) no
N5 Zn2 N6 C35 -79.4(3) no
N5 Zn2 N6 C36 96.1(3) no
N6 Zn2 N5 C25 71.4(3) no
N6 Zn2 N5 C26 -103.3(3) no
O2 P1 O3 Zn2 -40.5(4) no
O3 P1 O2 Zn1 25.1(4) no
O2 P1 O4 P2 -150.9(3) no
O4 P1 O2 Zn1 -100.0(3) no
O2 P1 O5 C44 -72.8(3) no
O5 P1 O2 Zn1 150.6(3) no
O3 P1 O4 P2 80.8(4) no
O4 P1 O3 Zn2 82.8(3) no
O3 P1 O5 C44 56.4(3) no
O5 P1 O3 Zn2 -166.1(3) no
O4 P1 O5 C44 173.8(3) no
O5 P1 O4 P2 -35.7(4) no
O4 P2 O6 C50 60.1(3) no
O6 P2 O4 P1 85.9(4) no
O7 P2 O4 P1 -158.9(3) no
O8 P2 O4 P1 -26.4(4) no
O7 P2 O6 C50 -50.7(4) no
O8 P2 O6 C50 174.6(3) no
Zn1 O1 C2 C1 -2.1(6) no
Zn1 O1 C2 C3 -171.4(3) no
Zn2 O1 C2 C1 -179.3(4) no
Zn2 O1 C2 C3 11.4(6) no
P1 O5 C44 C45 99.8(4) no
P1 O5 C44 C49 -83.0(5) no
P2 O6 C50 C51 87.0(5) no
P2 O6 C50 C55 -93.0(5) no
C56 O13 C59 C58 7.2(17) no
C59 O13 C56 C57 -4.3(14) no
Zn1 N1 C1 C2 -10.1(8) no
Zn1 N1 C4 C5 -16.9(6) no
Zn1 N1 C14 C15 -6.5(7) no
C1 N1 C4 C5 -131.3(6) no
C4 N1 C1 C2 107.0(8) no
C1 N1 C14 C15 106.4(7) no
C14 N1 C1 C2 -126.0(7) no
C4 N1 C14 C15 -124.5(6) no
C14 N1 C4 C5 101.1(6) no
Zn2 N2 C3 C2 3.0(8) no
Zn2 N2 C24 C25 1.6(9) no
Zn2 N2 C34 C35 -13.0(7) no
C3 N2 C24 C25 114.7(7) no
C24 N2 C3 C2 -113.1(7) no
C3 N2 C34 C35 -127.5(6) no
C34 N2 C3 C2 120.5(7) no
C24 N2 C34 C35 106.2(7) no
C34 N2 C24 C25 -117.8(7) no
Zn1 N3 C5 C4 0.9(5) no
Zn1 N3 C5 C12 -179.4(3) no
Zn1 N3 C6 C7 -178.7(3) no
C5 N3 C6 C7 -0.5(7) no
C6 N3 C5 C4 -177.4(4) no
C6 N3 C5 C12 2.3(7) no
Zn1 N4 C15 C14 1.3(6) no
Zn1 N4 C15 C22 -176.4(3) no
Zn1 N4 C16 C17 173.9(4) no
C15 N4 C16 C17 -0.9(8) no
C16 N4 C15 C14 176.4(4) no
C16 N4 C15 C22 -1.4(7) no
Zn2 N5 C25 C24 5.8(6) no
Zn2 N5 C25 C32 -173.8(3) no
Zn2 N5 C26 C27 174.4(4) no
C25 N5 C26 C27 -0.1(8) no
C26 N5 C25 C24 -179.4(4) no
C26 N5 C25 C32 1.0(8) no
Zn2 N6 C35 C34 -2.2(5) no
Zn2 N6 C35 C42 177.0(3) no
Zn2 N6 C36 C37 -176.4(3) no
C35 N6 C36 C37 -0.9(7) no
C36 N6 C35 C34 -177.9(4) no
C36 N6 C35 C42 1.4(7) no
N1 C1 C2 O1 9.1(11) no
N1 C1 C2 C3 177.4(6) no
O1 C2 C3 N2 -9.5(10) no
C1 C2 C3 N2 -177.9(7) no
N1 C4 C5 N3 11.8(8) no
N1 C4 C5 C12 -167.9(4) no
N3 C5 C12 C11 177.4(4) no
N3 C5 C12 C13 -1.9(6) no
C4 C5 C12 C11 -3.0(7) no
C4 C5 C12 C13 177.7(5) no
N3 C6 C7 C13 -1.7(8) no
C6 C7 C13 C8 -178.2(5) no
C6 C7 C13 C12 2.0(7) no
C9 C8 C13 C7 179.3(5) no
C9 C8 C13 C12 -0.9(8) no
C13 C8 C9 C10 0.7(8) no
C8 C9 C10 C11 -0.1(9) no
C9 C10 C11 C12 -0.2(8) no
C10 C11 C12 C5 -179.3(5) no
C10 C11 C12 C13 -0.0(7) no
C5 C12 C13 C7 -0.3(6) no
C5 C12 C13 C8 179.9(4) no
C11 C12 C13 C7 -179.6(4) no
C11 C12 C13 C8 0.6(7) no
N1 C14 C15 N4 4.0(9) no
N1 C14 C15 C22 -178.2(5) no
N4 C15 C22 C21 -179.6(5) no
N4 C15 C22 C23 2.3(8) no
C14 C15 C22 C21 2.8(8) no
C14 C15 C22 C23 -175.4(5) no
N4 C16 C17 C23 2.1(9) no
C16 C17 C23 C18 179.7(5) no
C16 C17 C23 C22 -1.1(9) no
C19 C18 C23 C17 179.9(6) no
C19 C18 C23 C22 0.6(9) no
C23 C18 C19 C20 -0.1(10) no
C18 C19 C20 C21 -1.0(10) no
C19 C20 C21 C22 1.6(10) no
C20 C21 C22 C15 -179.3(6) no
C20 C21 C22 C23 -1.1(9) no
C15 C22 C23 C17 -1.0(8) no
C15 C22 C23 C18 178.3(5) no
C21 C22 C23 C17 -179.3(5) no
C21 C22 C23 C18 0.0(8) no
N2 C24 C25 N5 -4.8(11) no
N2 C24 C25 C32 174.7(6) no
N5 C25 C32 C31 179.9(5) no
N5 C25 C32 C33 -1.5(8) no
C24 C25 C32 C31 0.4(9) no
C24 C25 C32 C33 179.0(6) no
N5 C26 C27 C33 -0.4(9) no
C26 C27 C33 C28 -179.4(6) no
C26 C27 C33 C32 -0.1(9) no
C29 C28 C33 C27 -178.7(6) no
C29 C28 C33 C32 2.0(9) no
C33 C28 C29 C30 -1.9(10) no
C28 C29 C30 C31 0.8(11) no
C29 C30 C31 C32 0.2(11) no
C30 C31 C32 C25 178.5(6) no
C30 C31 C32 C33 -0.1(10) no
C25 C32 C33 C27 0.9(8) no
C25 C32 C33 C28 -179.7(5) no
C31 C32 C33 C27 179.7(5) no
C31 C32 C33 C28 -0.9(8) no
N2 C34 C35 N6 10.9(9) no
N2 C34 C35 C42 -168.3(5) no
N6 C35 C42 C41 -179.4(4) no
N6 C35 C42 C43 -1.3(7) no
C34 C35 C42 C41 -0.2(8) no
C34 C35 C42 C43 178.0(5) no
N6 C36 C37 C43 0.4(7) no
C36 C37 C43 C38 179.5(4) no
C36 C37 C43 C42 -0.3(7) no
C39 C38 C43 C37 -179.1(5) no
C39 C38 C43 C42 0.7(7) no
C43 C38 C39 C40 0.0(8) no
C38 C39 C40 C41 -0.5(9) no
C39 C40 C41 C42 0.3(9) no
C40 C41 C42 C35 178.5(5) no
C40 C41 C42 C43 0.4(8) no
C35 C42 C43 C37 0.7(6) no
C35 C42 C43 C38 -179.1(4) no
C41 C42 C43 C37 178.9(4) no
C41 C42 C43 C38 -0.9(7) no
O5 C44 C45 C46 178.0(4) no
O5 C44 C49 C48 -179.2(4) no
C45 C44 C49 C48 -2.1(7) no
C49 C44 C45 C46 0.9(7) no
C44 C45 C46 C47 0.7(8) no
C45 C46 C47 C48 -1.0(8) no
C46 C47 C48 C49 -0.2(9) no
C47 C48 C49 C44 1.8(8) no
O6 C50 C51 C52 179.8(5) no
O6 C50 C55 C54 -179.4(4) no
C51 C50 C55 C54 0.6(9) no
C55 C50 C51 C52 -0.2(9) no
C50 C51 C52 C53 1.4(11) no
C51 C52 C53 C54 -3.1(14) no
C52 C53 C54 C55 3.4(13) no
C53 C54 C55 C50 -2.1(10) no
O13 C56 C57 C58 0.5(16) no
C56 C57 C58 C59 4(3) no
C57 C58 C59 O13 -7(3) no
